data_4132830
loop_
_publ_author_name
'Povie, Guillaume'
'Segawa, Yasutomo'
'Nishihara, Taishi'
'Miyauchi, Yuhei'
'Itami, Kenichiro'

_publ_section_title
;
 Synthesis and Size-Dependent Properties of [12], [16], and [24]Carbon
 Nanobelts.
;
_journal_issue 31
_journal_name_full 'Journal of the American Chemical Society'
_journal_page_first 10054
_journal_page_last 10059
_journal_paper_doi 10.1021/jacs.8b06842
_journal_volume 140
_journal_year 2018
_chemical_formula_moiety 'C64 H32, 0.5(C6 H14), 1.13(C6 H6), 1.13(C2 H Cl3)'
_chemical_formula_sum 'C76 H46.88 Cl3.38'
_chemical_formula_weight 1079.65
_space_group_crystal_system triclinic
_space_group_IT_number 2
_space_group_name_Hall '-P 1'
_space_group_name_H-M_alt 'P -1'
_atom_sites_solution_hydrogens geom
_atom_sites_solution_primary dual
_audit_creation_date 2018-01-25
_audit_creation_method
;
Olex2 1.2
(compiled 2017.08.10 svn.r3458 for OlexSys, GUI svn.r5381)
;
_cell_angle_alpha 88.1169(12)
_cell_angle_beta 77.0096(12)
_cell_angle_gamma 71.8812(13)
_cell_formula_units_Z 4
_cell_length_a 14.5888(2)
_cell_length_b 17.7841(3)
_cell_length_c 24.7553(3)
_cell_measurement_reflns_used 21828
_cell_measurement_temperature 123(2)
_cell_measurement_theta_max 26.8940
_cell_measurement_theta_min 2.4110
_cell_volume 5943.27(16)
_computing_molecular_graphics 'Olex2 (Dolomanov et al., 2009)'
_computing_publication_material 'Olex2 (Dolomanov et al., 2009)'
_computing_structure_refinement 'ShelXL (Sheldrick, 2015)'
_computing_structure_solution 'ShelXT (Sheldrick, 2015)'
_diffrn_ambient_temperature 123.15
_diffrn_detector 'PLATUS 200K area detector'
_diffrn_detector_area_resol_mean 5.811
_diffrn_detector_type 'HPC area detector'
_diffrn_measured_fraction_theta_full 0.993
_diffrn_measured_fraction_theta_max 0.881
_diffrn_measurement_device 'four-circle diffractometer'
_diffrn_measurement_device_type 'Rigaku XtaLAB P200'
_diffrn_measurement_method '\w scans'
_diffrn_radiation_monochromator 'multi-layer mirror optics'
_diffrn_radiation_probe x-ray
_diffrn_radiation_type MoK\a
_diffrn_radiation_wavelength 0.71073
_diffrn_reflns_av_R_equivalents 0.0343
_diffrn_reflns_av_unetI/netI 0.0501
_diffrn_reflns_Laue_measured_fraction_full 0.993
_diffrn_reflns_Laue_measured_fraction_max 0.881
_diffrn_reflns_limit_h_max 19
_diffrn_reflns_limit_h_min -18
_diffrn_reflns_limit_k_max 22
_diffrn_reflns_limit_k_min -22
_diffrn_reflns_limit_l_max 31
_diffrn_reflns_limit_l_min -30
_diffrn_reflns_number 80751
_diffrn_reflns_point_group_measured_fraction_full 0.993
_diffrn_reflns_point_group_measured_fraction_max 0.881
_diffrn_reflns_theta_full 25.242
_diffrn_reflns_theta_max 27.931
_diffrn_reflns_theta_min 1.887
_diffrn_source 'rotating anode X-ray generator'
_diffrn_source_type micromax007
_exptl_absorpt_coefficient_mu 0.215
_exptl_absorpt_correction_T_max 0.9952
_exptl_absorpt_correction_T_min 0.9904
_exptl_absorpt_correction_type multi-scan
_exptl_absorpt_process_details
;
CrysAlisPro 1.171.38.41 (Rigaku Oxford Diffraction, 2015)
Empirical absorption correction using spherical harmonics,
 implemented in SCALE3 ABSPACK scaling algorithm.
;
_exptl_crystal_colour red
_exptl_crystal_colour_primary red
_exptl_crystal_density_diffrn 1.207
_exptl_crystal_density_method 'not measured'
_exptl_crystal_description block
_exptl_crystal_F_000 2241
_exptl_crystal_size_max 0.1
_exptl_crystal_size_mid 0.1
_exptl_crystal_size_min 0.05
_refine_diff_density_max 1.164
_refine_diff_density_min -0.499
_refine_diff_density_rms 0.126
_refine_ls_extinction_method none
_refine_ls_goodness_of_fit_ref 1.337
_refine_ls_hydrogen_treatment constr
_refine_ls_matrix_type full
_refine_ls_number_parameters 1745
_refine_ls_number_reflns 25126
_refine_ls_number_restraints 894
_refine_ls_restrained_S_all 1.342
_refine_ls_R_factor_all 0.1735
_refine_ls_R_factor_gt 0.1122
_refine_ls_shift/su_max 0.012
_refine_ls_shift/su_mean 0.001
_refine_ls_structure_factor_coef Fsqd
_refine_ls_weighting_details 'w=1/[\s^2^(Fo^2^)+(0.2000P)^2^] where P=(Fo^2^+2Fc^2^)/3'
_refine_ls_weighting_scheme calc
_refine_ls_wR_factor_gt 0.3374
_refine_ls_wR_factor_ref 0.3797
_reflns_Friedel_coverage 0.000
_reflns_number_gt 14257
_reflns_number_total 25126
_reflns_threshold_expression 'I > 2\s(I)'
_cod_data_source_file ja8b06842_si_002.cif
_cod_data_source_block 16CNB
_cod_database_code 4132830
_shelx_shelxl_version_number 2017/1
_shelx_space_group_comment
;
The symmetry employed for this shelxl refinement is uniquely defined
by the following loop, which should always be used as a source of
symmetry information in preference to the above space-group names.
They are only intended as comments.
;
_shelx_estimated_absorpt_t_max 0.989
_shelx_estimated_absorpt_t_min 0.979
_olex2_refinement_description
;
1. Fixed Uiso
 At 1.2 times of:
  All C(H) groups, All C(H,H) groups
 At 1.5 times of:
  All C(H,H,H) groups
2. Uiso/Uaniso restraints and constraints
C142 \\sim C143 \\sim C144 \\sim C145 \\sim C141 \\sim C146: within 2A with
sigma of 0.04 and sigma for terminal atoms of 0.08
C163 \\sim C165 \\sim C166 \\sim C164 \\sim C161 \\sim C162: within 2A with
sigma of 0.04 and sigma for terminal atoms of 0.08
Cl5 \\sim C149 \\sim C150 \\sim Cl4 \\sim Cl6 \\sim C160 \\sim C159 \\sim Cl19
\\sim Cl20 \\sim Cl21 \\sim Cl17 \\sim C157 \\sim C158 \\sim Cl16 \\sim Cl18
\\sim Cl8 \\sim C151 \\sim C152 \\sim Cl7 \\sim Cl9: within 2A with sigma of
0.04 and sigma for terminal atoms of 0.08
Cl1 \\sim C147 \\sim C148 \\sim Cl2 \\sim Cl3: within 2A with sigma of 0.01 and
sigma for terminal atoms of 0.01
Cl14 \\sim C155 \\sim C156 \\sim Cl13 \\sim Cl15: within 2A with sigma of 0.01
and sigma for terminal atoms of 0.01
Cl6A \\sim C1M \\sim C1N \\sim Cl7A \\sim Cl8A: within 2A with sigma of 0.04
and sigma for terminal atoms of 0.08
C154 \\sim C153 \\sim Cl10 \\sim Cl11 \\sim Cl12: within 2A with sigma of 0.04
and sigma for terminal atoms of 0.08
Uanis(C140) \\sim Ueq, Uanis(C136) \\sim Ueq, Uanis(C137) \\sim Ueq,
Uanis(C135) \\sim Ueq, Uanis(C138) \\sim Ueq, Uanis(C139) \\sim Ueq: with sigma
of 0.01 and sigma for terminal atoms of 0.02
Uanis(C168) \\sim Ueq, Uanis(C169) \\sim Ueq, Uanis(C167) \\sim Ueq,
Uanis(C170) \\sim Ueq, Uanis(C172) \\sim Ueq, Uanis(C171) \\sim Ueq: with sigma
of 0.01 and sigma for terminal atoms of 0.02
Uanis(Cl1A) \\sim Ueq, Uanis(C1A) \\sim Ueq, Uanis(C1B) \\sim Ueq, Uanis(Cl1B)
\\sim Ueq, Uanis(Cl1C) \\sim Ueq: with sigma of 0.01 and sigma for terminal
atoms of 0.02
Uanis(C1G) \\sim Ueq, Uanis(C1C) \\sim Ueq, Uanis(C1D) \\sim Ueq, Uanis(C1H)
\\sim Ueq, Uanis(C1E) \\sim Ueq, Uanis(C1F) \\sim Ueq: with sigma of 0.01 and
sigma for terminal atoms of 0.01
3. Rigid body (RIGU) restrains
 C144, C143, C142, C145, C141, C146, C166, C165, C164, C161, C163, C162
 with sigma for 1-2 distances of 0.004 and sigma for 1-3 distances of 0.004
 Cl5, C149, C150, Cl4, Cl6, Cl17, C157, C158, Cl16, Cl18, C152, C151, Cl7, Cl8,
  Cl9, C160, C159, Cl19, Cl20, Cl21
 with sigma for 1-2 distances of 0.004 and sigma for 1-3 distances of 0.004
 Cl3, C147, C148, Cl1, Cl2
 with sigma for 1-2 distances of 0.004 and sigma for 1-3 distances of 0.004
 Cl15, C155, C156, Cl13, Cl14
 with sigma for 1-2 distances of 0.004 and sigma for 1-3 distances of 0.004
 Cl6A, C1M, C1N, Cl7A, Cl8A
 with sigma for 1-2 distances of 0.004 and sigma for 1-3 distances of 0.004
 C154, C153, Cl10, Cl11, Cl12
 with sigma for 1-2 distances of 0.004 and sigma for 1-3 distances of 0.004
 C168, C169, C167, C170, C172, C171
 with sigma for 1-2 distances of 0.004 and sigma for 1-3 distances of 0.004
 C140, C136, C137, C135, C138, C139
 with sigma for 1-2 distances of 0.004 and sigma for 1-3 distances of 0.004
 Cl1A, C1A, C1B, Cl1B, Cl1C
 with sigma for 1-2 distances of 0.004 and sigma for 1-3 distances of 0.004
 C1F, C1C, C1D, C1H, C1E, C1G
 with sigma for 1-2 distances of 0.004 and sigma for 1-3 distances of 0.004
4. Others
 Sof(C165)=Sof(H165)=Sof(C166)=Sof(H166)=Sof(C161)=Sof(H161)=Sof(C162)=
 Sof(H162)=Sof(C163)=Sof(H163)=Sof(C164)=Sof(H164)=1-FVAR(1)
 Sof(C143)=Sof(H143)=Sof(C144)=Sof(H144)=Sof(C145)=Sof(H145)=Sof(C146)=
 Sof(H146)=Sof(C141)=Sof(H141)=Sof(C142)=Sof(H142)=FVAR(1)
 Sof(C168)=Sof(H168)=Sof(C169)=Sof(H169)=Sof(C170)=Sof(H170)=Sof(C171)=
 Sof(H171)=Sof(C172)=Sof(H172)=Sof(C167)=Sof(H167)=1-FVAR(2)
 Sof(C136)=Sof(H136)=Sof(C137)=Sof(H137)=Sof(C138)=Sof(H138)=Sof(C139)=
 Sof(H139)=Sof(C140)=Sof(H140)=Sof(C135)=Sof(H135)=FVAR(2)
 Fixed Sof: C159(0.25) C160(0.25) H160(0.25) Cl19(0.25) Cl20(0.25) Cl21(0.25)
 C153(0.25) C154(0.25) H154(0.25) Cl10(0.25) Cl11(0.25) Cl12(0.25) C147(0.25)
 C148(0.25) H148(0.25) Cl1(0.25) Cl2(0.25) Cl3(0.25) C157(0.25) C158(0.25)
 H158(0.25) Cl16(0.25) Cl17(0.25) Cl18(0.25) C1M(0.25) C1N(0.25) H1N(0.25)
 Cl6A(0.25) Cl7A(0.25) Cl8A(0.25) C151(0.25) C152(0.25) H152(0.25) Cl7(0.25)
 Cl8(0.25) Cl9(0.25) C149(0.25) C150(0.25) H150(0.25) Cl4(0.25) Cl5(0.25)
 Cl6(0.25) C155(0.25) C156(0.25) H156(0.25) Cl13(0.25) Cl14(0.25) Cl15(0.25)
 C1A(0.25) C1B(0.25) H1B(0.25) Cl1A(0.25) Cl1B(0.25) Cl1C(0.25) C1C(0.25)
 H1C(0.25) C1D(0.25) H1D(0.25) C1E(0.25) H1E(0.25) C1F(0.25) H1F(0.25)
 C1G(0.25) H1G(0.25) C1H(0.25) H1H(0.25)
5.a Free rotating group:
 C159(C160,Cl19,Cl20,Cl21), C153(C154,Cl10,Cl11,Cl12), C147(C148,Cl1,Cl2,Cl3),
 C157(C158,Cl16,Cl17,Cl18), C1M(C1N,Cl6A,Cl7A,Cl8A), C151(C152,Cl7,Cl8,Cl9),
 C149(C150,Cl4,Cl5,Cl6), C155(C156,Cl13,Cl14,Cl15), C1A(C1B,Cl1A,Cl1B,Cl1C),
 C1C(C1D,C1E,C1F,C1G,C1H)
5.b Secondary CH2 refined with riding coordinates:
 C134(H13A,H13B), C131(H13H,H13I), C133(H13C,H13D), C130(H13J,H13K)
5.c Aromatic/amide H refined with riding coordinates:
 C91(H91), C90(H90), C85(H85), C87(H87), C86(H86), C79(H79), C76(H76),
 C82(H82), C75(H75), C74(H74), C69(H69), C71(H71), C70(H70), C127(H127),
 C124(H124), C128(H128), C123(H123), C122(H122), C117(H117), C119(H119),
 C118(H118), C111(H111), C108(H108), C114(H114), C107(H107), C106(H106),
 C101(H101), C103(H103), C102(H102), C95(H95), C92(H92), C98(H98), C43(H43),
 C42(H42), C37(H37), C39(H39), C38(H38), C31(H31), C28(H28), C34(H34), C27(H27),
  C26(H26), C21(H21), C23(H23), C22(H22), C15(H15), C12(H12), C18(H18),
 C11(H11), C10(H10), C5(H5), C7(H7), C6(H6), C63(H63), C60(H60), C64(H64),
 C59(H59), C58(H58), C53(H53), C55(H55), C54(H54), C47(H47), C44(H44), C50(H50),
  C143(H143), C144(H144), C145(H145), C146(H146), C141(H141), C142(H142),
 C165(H165), C166(H166), C161(H161), C162(H162), C163(H163), C164(H164),
 C136(H136), C137(H137), C138(H138), C139(H139), C140(H140), C135(H135),
 C168(H168), C169(H169), C170(H170), C171(H171), C172(H172), C167(H167),
 C160(H160), C154(H154), C148(H148), C158(H158), C1N(H1N), C152(H152),
 C150(H150), C156(H156), C1B(H1B), C1C(H1C), C1D(H1D), C1E(H1E), C1F(H1F),
 C1G(H1G), C1H(H1H)
5.d Fitted hexagon refined as free rotating group:
 C143(C144,C145,C146,C141,C142), C165(C166,C161,C162,C163,C164), C136(C137,
 C138,C139,C140,C135), C168(C169,C170,C171,C172,C167)
5.e Idealised Me refined as rotating group:
 C132(H13E,H13F,H13G), C129(H12A,H12B,H12C)
;
_olex2_submission_special_instructions 'No special instructions were received'

loop_
_space_group_symop_operation_xyz
'x, y, z'
'-x, -y, -z'

loop_
_atom_site_label
_atom_site_type_symbol
_atom_site_fract_x
_atom_site_fract_y
_atom_site_fract_z
_atom_site_U_iso_or_equiv
_atom_site_adp_type
_atom_site_occupancy
_atom_site_site_symmetry_order
_atom_site_calc_flag
_atom_site_refinement_flags_posn
_atom_site_refinement_flags_adp
_atom_site_refinement_flags_occupancy
_atom_site_disorder_assembly
_atom_site_disorder_group
C91 C 0.9115(4) 1.0988(2) 0.04455(15) 0.0556(11) Uani 1 1 d . . . . .
H91 H 0.879215 1.062195 0.038248 0.067 Uiso 1 1 calc R . . . .
C88 C 0.8567(3) 1.1818(2) 0.05336(14) 0.0528(10) Uani 1 1 d . . . . .
C89 C 0.9081(3) 1.2380(2) 0.05095(14) 0.0526(10) Uani 1 1 d . . . . .
C90 C 0.8515(4) 1.3177(2) 0.05845(16) 0.0605(11) Uani 1 1 d . . . . .
H90 H 0.883427 1.357058 0.049593 0.073 Uiso 1 1 calc R . . . .
C85 C 0.6930(4) 1.4221(2) 0.09629(18) 0.0728(13) Uani 1 1 d . . . . .
H85 H 0.717582 1.463729 0.081341 0.087 Uiso 1 1 calc R . . . .
C84 C 0.7492(4) 1.3407(2) 0.07869(16) 0.0614(12) Uani 1 1 d . . . . .
C83 C 0.6995(3) 1.2828(2) 0.09024(16) 0.0549(10) Uani 1 1 d . . . . .
C87 C 0.7544(3) 1.2051(2) 0.07120(15) 0.0535(10) Uani 1 1 d . . . . .
H87 H 0.720729 1.167278 0.070460 0.064 Uiso 1 1 calc R . . . .
C86 C 0.6066(4) 1.4387(2) 0.13349(18) 0.0693(13) Uani 1 1 d . . . . .
H86 H 0.570691 1.492515 0.144242 0.083 Uiso 1 1 calc R . . . .
C81 C 0.5669(3) 1.3788(2) 0.15745(18) 0.0567(11) Uani 1 1 d . . . . .
C80 C 0.6066(3) 1.3008(2) 0.13054(17) 0.0571(11) Uani 1 1 d . . . . .
C79 C 0.5653(3) 1.2430(2) 0.15449(18) 0.0578(11) Uani 1 1 d . . . . .
H79 H 0.578148 1.195490 0.133632 0.069 Uiso 1 1 calc R . . . .
C76 C 0.4856(3) 1.1852(2) 0.23532(19) 0.0548(10) Uani 1 1 d . . . . .
H76 H 0.488609 1.140705 0.213944 0.066 Uiso 1 1 calc R . . . .
C77 C 0.5064(3) 1.2529(2) 0.20764(18) 0.0515(10) Uani 1 1 d . . . . .
C78 C 0.4803(3) 1.3256(2) 0.23859(18) 0.0520(10) Uani 1 1 d . . . . .
C82 C 0.5035(3) 1.3886(2) 0.21004(19) 0.0575(11) Uani 1 1 d . . . . .
H82 H 0.475091 1.440284 0.227021 0.069 Uiso 1 1 calc R . . . .
C75 C 0.4621(3) 1.1845(2) 0.29086(18) 0.0523(10) Uani 1 1 d . . . . .
H75 H 0.447870 1.139894 0.308475 0.063 Uiso 1 1 calc R . . . .
C72 C 0.4582(2) 1.2511(2) 0.32415(18) 0.0487(9) Uani 1 1 d . . . . .
C74 C 0.4490(3) 1.3873(2) 0.33320(18) 0.0510(10) Uani 1 1 d . . . . .
H74 H 0.431517 1.439468 0.319967 0.061 Uiso 1 1 calc R . . . .
C69 C 0.4863(3) 1.4377(2) 0.41453(17) 0.0523(10) Uani 1 1 d . . . . .
H69 H 0.456619 1.491771 0.407741 0.063 Uiso 1 1 calc R . . . .
C68 C 0.4679(3) 1.3763(2) 0.38532(17) 0.0484(9) Uani 1 1 d . . . . .
C67 C 0.4889(3) 1.2986(2) 0.40731(17) 0.0517(10) Uani 1 1 d . . . . .
C71 C 0.4714(3) 1.2410(2) 0.37736(17) 0.0520(10) Uani 1 1 d . . . . .
H71 H 0.468556 1.193029 0.394598 0.062 Uiso 1 1 calc R . . . .
C70 C 0.5442(3) 1.4191(2) 0.45076(17) 0.0532(10) Uani 1 1 d . . . . .
H70 H 0.558921 1.460138 0.467348 0.064 Uiso 1 1 calc R . . . .
C65 C 0.5847(3) 1.3395(2) 0.46524(15) 0.0485(9) Uani 1 1 d . . . . .
C66 C 0.5470(3) 1.2797(2) 0.44945(15) 0.0466(9) Uani 1 1 d . . . . .
C127 C 0.5866(3) 1.2032(2) 0.46617(15) 0.0531(10) Uani 1 1 d . . . . .
H127 H 0.553658 1.165500 0.463425 0.064 Uiso 1 1 calc R . . . .
C124 C 0.7198(4) 1.0979(2) 0.49280(15) 0.0575(11) Uani 1 1 d . . . . .
H124 H 0.682460 1.061933 0.497641 0.069 Uiso 1 1 calc R . . . .
C125 C 0.6719(3) 1.1794(2) 0.48670(14) 0.0504(10) Uani 1 1 d . . . . .
C126 C 0.7194(3) 1.2361(2) 0.49297(14) 0.0478(9) Uani 1 1 d . . . . .
C128 C 0.6682(3) 1.3153(2) 0.48753(15) 0.0507(10) Uani 1 1 d . . . . .
H128 H 0.691460 1.354707 0.499610 0.061 Uiso 1 1 calc R . . . .
C123 C 0.8176(3) 1.0705(3) 0.49184(16) 0.0570(10) Uani 1 1 d . . . . .
H123 H 0.849001 1.015452 0.494424 0.068 Uiso 1 1 calc R . . . .
C120 C 0.8741(3) 1.1250(2) 0.48687(15) 0.0521(10) Uani 1 1 d . . . . .
C121 C 0.8248(3) 1.2077(2) 0.49356(14) 0.0479(9) Uani 1 1 d . . . . .
C122 C 0.8825(3) 1.2580(2) 0.48933(14) 0.0503(10) Uani 1 1 d . . . . .
H122 H 0.851251 1.312359 0.500285 0.060 Uiso 1 1 calc R . . . .
C117 C 1.0420(3) 1.2859(2) 0.45718(16) 0.0498(9) Uani 1 1 d . . . . .
H117 H 1.017489 1.336620 0.475657 0.060 Uiso 1 1 calc R . . . .
C116 C 0.9849(3) 1.2307(2) 0.46946(14) 0.0481(9) Uani 1 1 d . . . . .
C115 C 1.0315(3) 1.1503(2) 0.45190(15) 0.0491(9) Uani 1 1 d . . . . .
C119 C 0.9759(3) 1.0978(2) 0.46680(15) 0.0506(10) Uani 1 1 d . . . . .
H119 H 1.008812 1.042376 0.462994 0.061 Uiso 1 1 calc R . . . .
C118 C 1.1274(3) 1.2659(2) 0.42057(16) 0.0478(9) Uani 1 1 d . . . . .
H118 H 1.164533 1.302087 0.413699 0.057 Uiso 1 1 calc R . . . .
C113 C 1.1658(3) 1.1899(2) 0.39065(15) 0.0444(9) Uani 1 1 d . . . . .
C112 C 1.1248(3) 1.1290(2) 0.41139(15) 0.0476(9) Uani 1 1 d . . . . .
C111 C 1.1655(3) 1.0555(2) 0.38160(17) 0.0489(9) Uani 1 1 d . . . . .
H111 H 1.151103 1.010364 0.398301 0.059 Uiso 1 1 calc R . . . .
C108 C 1.2507(3) 0.9752(2) 0.29593(19) 0.0540(10) Uani 1 1 d . . . . .
H108 H 1.248776 0.927302 0.313607 0.065 Uiso 1 1 calc R . . . .
C109 C 1.2255(3) 1.0470(2) 0.32898(17) 0.0475(9) Uani 1 1 d . . . . .
C110 C 1.2498(3) 1.1138(2) 0.30426(17) 0.0474(9) Uani 1 1 d . . . . .
C114 C 1.2286(3) 1.1807(2) 0.33838(16) 0.0465(9) Uani 1 1 d . . . . .
H114 H 1.257802 1.220728 0.325595 0.056 Uiso 1 1 calc R . . . .
C107 C 1.2768(3) 0.9754(2) 0.24048(19) 0.0532(10) Uani 1 1 d . . . . .
H107 H 1.295160 0.927371 0.219197 0.064 Uiso 1 1 calc R . . . .
C104 C 1.2774(3) 1.0479(2) 0.21288(17) 0.0502(9) Uani 1 1 d . . . . .
C105 C 1.2758(2) 1.1148(2) 0.24404(16) 0.0472(9) Uani 1 1 d . . . . .
C106 C 1.2780(3) 1.1832(2) 0.21583(16) 0.0494(9) Uani 1 1 d . . . . .
H106 H 1.290352 1.224524 0.233521 0.059 Uiso 1 1 calc R . . . .
C101 C 1.2479(4) 1.2682(3) 0.13703(17) 0.0664(13) Uani 1 1 d . . . . .
H101 H 1.276100 1.304804 0.148336 0.080 Uiso 1 1 calc R . . . .
C100 C 1.2624(3) 1.1927(2) 0.16186(17) 0.0561(10) Uani 1 1 d . . . . .
C99 C 1.2438(3) 1.1309(2) 0.13546(16) 0.0536(10) Uani 1 1 d . . . . .
C103 C 1.2637(3) 1.0576(2) 0.15886(17) 0.0561(10) Uani 1 1 d . . . . .
H103 H 1.268174 1.012656 0.137547 0.067 Uiso 1 1 calc R . . . .
C102 C 1.1951(4) 1.2875(3) 0.09808(18) 0.0714(13) Uani 1 1 d . . . . .
H102 H 1.186277 1.337724 0.081870 0.086 Uiso 1 1 calc R . . . .
C97 C 1.1515(4) 1.2328(3) 0.08051(16) 0.0617(12) Uani 1 1 d . . . . .
C96 C 1.1855(3) 1.1525(3) 0.09345(16) 0.0592(11) Uani 1 1 d . . . . .
C95 C 1.1422(3) 1.1005(2) 0.07441(15) 0.0573(11) Uani 1 1 d . . . . .
H95 H 1.172815 1.045015 0.075251 0.069 Uiso 1 1 calc R . . . .
C92 C 1.0070(4) 1.0733(2) 0.04519(14) 0.0525(10) Uani 1 1 d . . . . .
H92 H 1.042256 1.018377 0.039109 0.063 Uiso 1 1 calc R . . . .
C93 C 1.0583(3) 1.1274(2) 0.05499(14) 0.0515(10) Uani 1 1 d . . . . .
C94 C 1.0118(3) 1.2104(2) 0.05162(14) 0.0532(10) Uani 1 1 d . . . . .
C98 C 1.0667(4) 1.2595(3) 0.05875(16) 0.0635(12) Uani 1 1 d . . . . .
H98 H 1.045829 1.313010 0.048479 0.076 Uiso 1 1 calc R . . . .
C43 C 0.6160(3) 1.5111(3) 0.29028(17) 0.0580(11) Uani 1 1 d . . . . .
H43 H 0.641197 1.459820 0.272634 0.070 Uiso 1 1 calc R . . . .
C40 C 0.6436(3) 1.5244(2) 0.34156(15) 0.0489(9) Uani 1 1 d . . . . .
C41 C 0.5887(3) 1.5953(2) 0.37343(15) 0.0475(9) Uani 1 1 d . . . . .
C42 C 0.6143(3) 1.6053(2) 0.42302(15) 0.0474(9) Uani 1 1 d . . . . .
H42 H 0.570590 1.645747 0.449176 0.057 Uiso 1 1 calc R . . . .
C37 C 0.7370(3) 1.5790(2) 0.48047(15) 0.0514(10) Uani 1 1 d . . . . .
H37 H 0.690735 1.610711 0.510841 0.062 Uiso 1 1 calc R . . . .
C36 C 0.7020(3) 1.5579(2) 0.43521(15) 0.0492(9) Uani 1 1 d . . . . .
C35 C 0.7660(3) 1.4950(2) 0.39717(15) 0.0500(9) Uani 1 1 d . . . . .
C39 C 0.7289(3) 1.4757(2) 0.35421(16) 0.0514(10) Uani 1 1 d . . . . .
H39 H 0.763470 1.427568 0.333112 0.062 Uiso 1 1 calc R . . . .
C38 C 0.8328(3) 1.5551(2) 0.48086(15) 0.0499(9) Uani 1 1 d . . . . .
H38 H 0.853853 1.570826 0.511068 0.060 Uiso 1 1 calc R . . . .
C33 C 0.9050(3) 1.5056(2) 0.43598(15) 0.0471(9) Uani 1 1 d . . . . .
C32 C 0.8712(3) 1.4676(2) 0.39765(15) 0.0464(9) Uani 1 1 d . . . . .
C31 C 0.9419(3) 1.4184(2) 0.35642(16) 0.0496(9) Uani 1 1 d . . . . .
H31 H 0.923390 1.383811 0.335676 0.059 Uiso 1 1 calc R . . . .
C28 C 1.1094(3) 1.3782(2) 0.29397(16) 0.0548(10) Uani 1 1 d . . . . .
H28 H 1.097050 1.336627 0.276667 0.066 Uiso 1 1 calc R . . . .
C29 C 1.0409(3) 1.4181(2) 0.34427(16) 0.0491(9) Uani 1 1 d . . . . .
C30 C 1.0698(3) 1.4673(2) 0.37636(15) 0.0475(9) Uani 1 1 d . . . . .
C34 C 1.0031(3) 1.5036(2) 0.42464(14) 0.0463(9) Uani 1 1 d . . . . .
H34 H 1.025404 1.527701 0.450610 0.056 Uiso 1 1 calc R . . . .
C27 C 1.1888(3) 1.3992(2) 0.27203(16) 0.0545(10) Uani 1 1 d . . . . .
H27 H 1.232762 1.372559 0.239082 0.065 Uiso 1 1 calc R . . . .
C24 C 1.2095(3) 1.4621(2) 0.29747(15) 0.0484(9) Uani 1 1 d . . . . .
C25 C 1.1593(3) 1.4889(2) 0.35243(15) 0.0492(9) Uani 1 1 d . . . . .
C26 C 1.1839(3) 1.5486(2) 0.37608(16) 0.0488(9) Uani 1 1 d . . . . .
H26 H 1.162955 1.559355 0.415020 0.059 Uiso 1 1 calc R . . . .
C21 C 1.2424(3) 1.6654(3) 0.36540(17) 0.0580(11) Uani 1 1 d . . . . .
H21 H 1.235726 1.672324 0.404125 0.070 Uiso 1 1 calc R . . . .
C20 C 1.2385(3) 1.5926(2) 0.34366(16) 0.0488(9) Uani 1 1 d . . . . .
C19 C 1.2729(3) 1.5741(2) 0.28555(15) 0.0481(9) Uani 1 1 d . . . . .
C23 C 1.2672(3) 1.5048(2) 0.26485(16) 0.0509(10) Uani 1 1 d . . . . .
H23 H 1.302546 1.485757 0.228256 0.061 Uiso 1 1 calc R . . . .
C22 C 1.2553(3) 1.7236(3) 0.33138(17) 0.0582(11) Uani 1 1 d . . . . .
H22 H 1.256278 1.771709 0.346406 0.070 Uiso 1 1 calc R . . . .
C17 C 1.2675(3) 1.7138(2) 0.27296(15) 0.0501(9) Uani 1 1 d . . . . .
C16 C 1.2916(3) 1.6368(3) 0.24878(16) 0.0519(10) Uani 1 1 d . . . . .
C15 C 1.3087(3) 1.6282(3) 0.19140(16) 0.0536(10) Uani 1 1 d . . . . .
H15 H 1.340561 1.577122 0.173847 0.064 Uiso 1 1 calc R . . . .
C12 C 1.2754(3) 1.6824(3) 0.10215(15) 0.0572(10) Uani 1 1 d . . . . .
H12 H 1.317146 1.635234 0.081676 0.069 Uiso 1 1 calc R . . . .
C13 C 1.2797(3) 1.6935(3) 0.15922(16) 0.0520(10) Uani 1 1 d . . . . .
C14 C 1.2377(3) 1.7710(2) 0.18452(16) 0.0526(10) Uani 1 1 d . . . . .
C18 C 1.2416(3) 1.7791(3) 0.24062(16) 0.0567(10) Uani 1 1 d . . . . .
H18 H 1.226060 1.830670 0.256616 0.068 Uiso 1 1 calc R . . . .
C11 C 1.2136(3) 1.7373(3) 0.07800(16) 0.0571(10) Uani 1 1 d . . . . .
H11 H 1.210066 1.728354 0.041001 0.068 Uiso 1 1 calc R . . . .
C8 C 1.1519(3) 1.8106(2) 0.10825(15) 0.0497(9) Uani 1 1 d . . . . .
C9 C 1.1729(3) 1.8328(2) 0.15727(16) 0.0522(10) Uani 1 1 d . . . . .
C10 C 1.1152(3) 1.9057(2) 0.18307(17) 0.0560(10) Uani 1 1 d . . . . .
H10 H 1.135306 1.925891 0.211959 0.067 Uiso 1 1 calc R . . . .
C5 C 0.9635(3) 2.0209(2) 0.19905(18) 0.0605(11) Uani 1 1 d . . . . .
H5 H 0.989088 2.048654 0.221069 0.073 Uiso 1 1 calc R . . . .
C4 C 1.0285(3) 1.9501(2) 0.16760(16) 0.0551(10) Uani 1 1 d . . . . .
C3 C 0.9977(3) 1.9198(2) 0.12572(15) 0.0507(9) Uani 1 1 d . . . . .
C7 C 1.0643(3) 1.8546(2) 0.09335(16) 0.0542(10) Uani 1 1 d . . . . .
H7 H 1.049882 1.839740 0.060462 0.065 Uiso 1 1 calc R . . . .
C6 C 0.8684(3) 2.0479(2) 0.19760(18) 0.0616(11) Uani 1 1 d . . . . .
H6 H 0.826931 2.094643 0.218619 0.074 Uiso 1 1 calc R . . . .
C1 C 0.8271(3) 2.0071(2) 0.16450(16) 0.0520(10) Uani 1 1 d . . . . .
C2 C 0.8928(3) 1.9489(2) 0.12391(15) 0.0521(10) Uani 1 1 d . . . . .
C63 C 0.8517(3) 1.9140(2) 0.09043(15) 0.0526(10) Uani 1 1 d . . . . .
H63 H 0.893183 1.883846 0.058116 0.063 Uiso 1 1 calc R . . . .
C60 C 0.7120(3) 1.8754(2) 0.07323(17) 0.0586(11) Uani 1 1 d . . . . .
H60 H 0.745523 1.856411 0.036377 0.070 Uiso 1 1 calc R . . . .
C61 C 0.7508(3) 1.9220(2) 0.10294(15) 0.0517(10) Uani 1 1 d . . . . .
C62 C 0.6890(3) 1.9668(2) 0.15197(16) 0.0534(10) Uani 1 1 d . . . . .
C64 C 0.7275(3) 2.0153(2) 0.17707(16) 0.0538(10) Uani 1 1 d . . . . .
H64 H 0.683807 2.055140 0.203626 0.065 Uiso 1 1 calc R . . . .
C59 C 0.6296(3) 1.8586(3) 0.09680(16) 0.0589(11) Uani 1 1 d . . . . .
H59 H 0.603715 1.829607 0.075923 0.071 Uiso 1 1 calc R . . . .
C56 C 0.5787(3) 1.8836(2) 0.15371(17) 0.0551(10) Uani 1 1 d . . . . .
C57 C 0.6019(3) 1.9453(2) 0.17930(16) 0.0525(10) Uani 1 1 d . . . . .
C58 C 0.5536(3) 1.9668(2) 0.23489(17) 0.0526(10) Uani 1 1 d . . . . .
H58 H 0.556622 2.013631 0.250742 0.063 Uiso 1 1 calc R . . . .
C53 C 0.4688(3) 1.9367(2) 0.32609(17) 0.0542(10) Uani 1 1 d . . . . .
H53 H 0.459545 1.987471 0.341424 0.065 Uiso 1 1 calc R . . . .
C52 C 0.5020(3) 1.9223(2) 0.26724(17) 0.0520(10) Uani 1 1 d . . . . .
C51 C 0.4944(3) 1.8530(2) 0.24318(17) 0.0523(10) Uani 1 1 d . . . . .
C55 C 0.5238(3) 1.8421(2) 0.18608(16) 0.0521(10) Uani 1 1 d . . . . .
H55 H 0.505076 1.804158 0.168631 0.062 Uiso 1 1 calc R . . . .
C54 C 0.4505(3) 1.8802(2) 0.36007(17) 0.0551(10) Uani 1 1 d . . . . .
H54 H 0.427115 1.891847 0.398849 0.066 Uiso 1 1 calc R . . . .
C49 C 0.4659(3) 1.8020(2) 0.33827(16) 0.0491(9) Uani 1 1 d . . . . .
C48 C 0.4775(3) 1.7893(2) 0.28062(16) 0.0510(9) Uani 1 1 d . . . . .
C47 C 0.4930(3) 1.7137(3) 0.26081(17) 0.0527(10) Uani 1 1 d . . . . .
H47 H 0.485719 1.706030 0.224414 0.063 Uiso 1 1 calc R . . . .
C44 C 0.5558(3) 1.5702(3) 0.26790(17) 0.0557(10) Uani 1 1 d . . . . .
H44 H 0.537057 1.560103 0.235185 0.067 Uiso 1 1 calc R . . . .
C45 C 0.5190(3) 1.6492(2) 0.29296(16) 0.0504(9) Uani 1 1 d . . . . .
C46 C 0.5247(3) 1.6602(2) 0.34820(15) 0.0489(9) Uani 1 1 d . . . . .
C50 C 0.4866(3) 1.7374(3) 0.37133(16) 0.0520(10) Uani 1 1 d . . . . .
H50 H 0.474705 1.745665 0.410342 0.062 Uiso 1 1 calc R . . . .
C134 C 1.4603(4) 0.9843(4) 0.0150(2) 0.102(2) Uani 1 1 d . . . . .
H13A H 1.395501 1.025458 0.017450 0.123 Uiso 1 1 calc R . . . .
H13B H 1.468884 0.972775 0.053238 0.123 Uiso 1 1 calc R . . . .
C131 C 0.4646(6) 1.4795(5) 0.0170(3) 0.129(3) Uani 1 1 d . . . . .
H13H H 0.457926 1.492665 0.056490 0.155 Uiso 1 1 calc R . . . .
H13I H 0.398960 1.505281 0.008555 0.155 Uiso 1 1 calc R . . . .
C133 C 1.4591(6) 0.9080(5) -0.0132(3) 0.133(3) Uani 1 1 d . . . . .
H13C H 1.524354 0.866948 -0.016948 0.160 Uiso 1 1 calc R . . . .
H13D H 1.446953 0.919582 -0.050776 0.160 Uiso 1 1 calc R . . . .
C130 C 0.4821(7) 1.3966(6) 0.0126(4) 0.144(3) Uani 1 1 d . . . . .
H13J H 0.486431 1.381864 -0.026366 0.173 Uiso 1 1 calc R . . . .
H13K H 0.547066 1.369055 0.021268 0.173 Uiso 1 1 calc R . . . .
C132 C 1.3769(8) 0.8763(6) 0.0218(4) 0.172(4) Uani 1 1 d . . . . .
H13E H 1.381315 0.825585 0.005338 0.259 Uiso 1 1 calc GR . . . .
H13F H 1.311773 0.914571 0.022091 0.259 Uiso 1 1 calc GR . . . .
H13G H 1.385891 0.868923 0.059860 0.259 Uiso 1 1 calc GR . . . .
C129 C 0.4125(8) 1.3700(8) 0.0461(6) 0.246(7) Uani 1 1 d . . . . .
H12A H 0.364039 1.366101 0.025413 0.369 Uiso 1 1 calc GR . . . .
H12B H 0.378813 1.406949 0.078096 0.369 Uiso 1 1 calc GR . . . .
H12C H 0.444194 1.317645 0.058933 0.369 Uiso 1 1 calc GR . . . .
C143 C 0.887(2) 1.2221(10) 0.3275(5) 0.151(6) Uani 0.61(2) 1 d . U P A 1
H143 H 0.901900 1.209327 0.362775 0.181 Uiso 0.61(2) 1 calc R . P A 1
C144 C 0.9632(9) 1.2119(8) 0.2805(11) 0.144(6) Uani 0.61(2) 1 d G U P A 1
H144 H 1.030200 1.192093 0.283558 0.173 Uiso 0.61(2) 1 calc R . P A 1
C145 C 0.9414(15) 1.2306(9) 0.2289(6) 0.171(7) Uani 0.61(2) 1 d G U P A 1
H145 H 0.993537 1.223588 0.196692 0.205 Uiso 0.61(2) 1 calc R . P A 1
C146 C 0.843(2) 1.2595(10) 0.2243(6) 0.156(7) Uani 0.61(2) 1 d G U P A 1
H146 H 0.828574 1.272317 0.189043 0.187 Uiso 0.61(2) 1 calc R . P A 1
C141 C 0.7672(10) 1.2698(7) 0.2714(12) 0.148(6) Uani 0.61(2) 1 d G U P A 1
H141 H 0.700272 1.289552 0.268260 0.177 Uiso 0.61(2) 1 calc R . P A 1
C142 C 0.7890(15) 1.2511(10) 0.3230(7) 0.145(6) Uani 0.61(2) 1 d G U P A 1
H142 H 0.736933 1.258057 0.355126 0.174 Uiso 0.61(2) 1 calc R . P A 1
C165 C 0.9355(18) 1.2240(10) 0.3077(11) 0.120(7) Uani 0.39(2) 1 d . U P A 2
H165 H 0.983398 1.207465 0.329648 0.144 Uiso 0.39(2) 1 calc R . P A 2
C166 C 0.9654(11) 1.2201(9) 0.2502(11) 0.125(7) Uani 0.39(2) 1 d G U P A 2
H166 H 1.033800 1.200915 0.232793 0.149 Uiso 0.39(2) 1 calc R . P A 2
C161 C 0.895(2) 1.2443(11) 0.2181(3) 0.121(7) Uani 0.39(2) 1 d G U P A 2
H161 H 0.915711 1.241687 0.178792 0.145 Uiso 0.39(2) 1 calc R . P A 2
C162 C 0.7952(18) 1.2725(9) 0.2436(10) 0.128(8) Uani 0.39(2) 1 d G U P A 2
H162 H 0.747219 1.289010 0.221645 0.154 Uiso 0.39(2) 1 calc R . P A 2
C163 C 0.7652(11) 1.2763(11) 0.3011(10) 0.129(8) Uani 0.39(2) 1 d G U P A 2
H163 H 0.696815 1.295560 0.318500 0.155 Uiso 0.39(2) 1 calc R . P A 2
C164 C 0.835(2) 1.2521(12) 0.3332(3) 0.121(7) Uani 0.39(2) 1 d G U P A 2
H164 H 0.814903 1.254788 0.372502 0.145 Uiso 0.39(2) 1 calc R . P A 2
C136 C 0.7567(12) 1.7738(10) 0.2589(6) 0.145(7) Uani 0.449(17) 1 d . U P B 1
H136 H 0.694309 1.809350 0.255938 0.175 Uiso 0.449(17) 1 calc R . P B 1
C137 C 0.7617(15) 1.7034(12) 0.2860(7) 0.188(9) Uani 0.449(17) 1 d G U P B 1
H137 H 0.702714 1.690845 0.301528 0.225 Uiso 0.449(17) 1 calc R . P B 1
C138 C 0.8529(19) 1.6514(9) 0.2904(8) 0.223(10) Uani 0.449(17) 1 d G U P B 1
H138 H 0.856327 1.603305 0.308937 0.268 Uiso 0.449(17) 1 calc R . P B 1
C139 C 0.9392(14) 1.6698(11) 0.2677(8) 0.182(9) Uani 0.449(17) 1 d G U P B 1
H139 H 1.001536 1.634271 0.270757 0.219 Uiso 0.449(17) 1 calc R . P B 1
C140 C 0.9342(12) 1.7402(12) 0.2407(8) 0.189(9) Uani 0.449(17) 1 d G U P B 1
H140 H 0.993133 1.752777 0.225167 0.227 Uiso 0.449(17) 1 calc R . P B 1
C135 C 0.8429(15) 1.7922(9) 0.2363(7) 0.150(7) Uani 0.449(17) 1 d G U P B 1
H135 H 0.839520 1.840317 0.217757 0.180 Uiso 0.449(17) 1 calc R . P B 1
C168 C 0.9281(19) 1.7657(10) 0.2371(7) 0.212(9) Uani 0.551(17) 1 d . U P B 2
H168 H 0.929711 1.810876 0.215816 0.255 Uiso 0.551(17) 1 calc R . P B 2
C169 C 0.8378(15) 1.7559(12) 0.2630(9) 0.259(11) Uani 0.551(17) 1 d G U P B 2
H169 H 0.777739 1.794347 0.259419 0.310 Uiso 0.551(17) 1 calc R . P B 2
C170 C 0.8355(16) 1.6898(15) 0.2942(9) 0.291(12) Uani 0.551(17) 1 d G U P B 2
H170 H 0.773770 1.683081 0.311904 0.349 Uiso 0.551(17) 1 calc R . P B 2
C171 C 0.923(2) 1.6335(11) 0.2995(8) 0.240(10) Uani 0.551(17) 1 d G U P B 2
H171 H 0.921772 1.588341 0.320786 0.288 Uiso 0.551(17) 1 calc R . P B 2
C172 C 1.0137(16) 1.6433(10) 0.2736(7) 0.219(9) Uani 0.551(17) 1 d G U P B 2
H172 H 1.073744 1.604867 0.277184 0.263 Uiso 0.551(17) 1 calc R . P B 2
C167 C 1.0160(15) 1.7094(12) 0.2424(6) 0.195(8) Uani 0.551(17) 1 d G U P B 2
H167 H 1.077716 1.716134 0.224699 0.234 Uiso 0.551(17) 1 calc R . P B 2
C159 C 0.7949(4) 1.6465(3) 0.11124(16) 0.074(4) Uani 0.25 1 d . U P C 2
C160 C 0.8701(4) 1.6645(4) 0.1246(2) 0.082(5) Uani 0.25 1 d G U P C 2
H160 H 0.871765 1.664873 0.162749 0.098 Uiso 0.25 1 calc R . P C 2
Cl19 Cl 0.7066(5) 1.6253(5) 0.1631(2) 0.110(2) Uani 0.25 1 d G U P C 2
Cl20 Cl 0.7814(4) 1.6433(4) 0.04391(18) 0.0984(17) Uani 0.25 1 d G U P C 2
Cl21 Cl 0.9640(4) 1.6870(5) 0.0777(3) 0.064(3) Uani 0.25 1 d G U P C 2
C153 C 0.76860(17) 0.79729(17) 0.43949(14) 0.041(3) Uani 0.25 1 d . U P D 2
C154 C 0.8451(2) 0.74045(18) 0.40902(15) 0.050(3) Uani 0.25 1 d G U P D 2
H154 H 0.830434 0.700204 0.391548 0.060 Uiso 0.25 1 calc R . P D 2
Cl10 Cl 0.64962(19) 0.7945(3) 0.4453(3) 0.0850(19) Uani 0.25 1 d G U P D 2
Cl11 Cl 0.7830(2) 0.87446(19) 0.47370(17) 0.0636(11) Uani 0.25 1 d G U P D 2
Cl12 Cl 0.96789(18) 0.7350(2) 0.39921(14) 0.0580(11) Uani 0.25 1 d G U P D 2
C147 C 0.7936(4) 0.9872(3) 0.3389(2) 0.110(3) Uani 0.25 1 d . U P E 1
C148 C 0.8861(4) 0.9395(4) 0.3371(4) 0.105(4) Uani 0.25 1 d G U P E 1
H148 H 0.897678 0.884015 0.334393 0.126 Uiso 0.25 1 calc R . P E 1
Cl1 Cl 0.7021(5) 0.9459(4) 0.3362(3) 0.120(2) Uani 0.25 1 d G U P E 1
Cl2 Cl 0.7607(5) 1.0891(3) 0.3438(2) 0.126(2) Uani 0.25 1 d G U P E 1
Cl3 Cl 0.9855(5) 0.9714(6) 0.3395(5) 0.112(3) Uani 0.25 1 d G U P E 1
C73 C 0.4549(2) 1.3246(2) 0.29929(17) 0.0481(9) Uani 1 1 d . . . . .
C157 C 0.9993(5) 1.4729(3) 0.1383(2) 0.122(6) Uani 0.25 1 d . U P F 2
C158 C 1.0583(7) 1.4949(5) 0.1649(3) 0.114(5) Uani 0.25 1 d G U P F 2
H158 H 1.048466 1.488328 0.203773 0.136 Uiso 0.25 1 calc R . P F 2
Cl16 Cl 0.9102(7) 1.4345(6) 0.1756(3) 0.148(5) Uani 0.25 1 d G U P F 2
Cl17 Cl 1.0079(6) 1.4811(3) 0.0679(3) 0.120(2) Uani 0.25 1 d G U P F 2
Cl18 Cl 1.1505(7) 1.5342(6) 0.1338(4) 0.138(3) Uani 0.25 1 d G U P F 2
C1M C 0.5882(5) 0.9254(3) 0.4910(3) 0.086(4) Uani 0.25 1 d . U P G -1
C1N C 0.6169(7) 0.8666(4) 0.4523(3) 0.115(7) Uani 0.25 1 d G U P G -1
H1N H 0.584354 0.874563 0.422373 0.138 Uiso 0.25 1 calc R . P G -1
Cl6A Cl 0.4953(9) 1.0111(5) 0.4847(5) 0.184(7) Uani 0.25 1 d G U P G -1
Cl7A Cl 0.6399(5) 0.9200(3) 0.5478(2) 0.0807(17) Uani 0.25 1 d G U P G -1
Cl8A Cl 0.7083(6) 0.7775(3) 0.4526(3) 0.168(5) Uani 0.25 1 d G U P G -1
C151 C 1.0869(4) 1.5662(3) 0.1088(2) 0.083(5) Uani 0.25 1 d . U P H 1
C152 C 1.0141(5) 1.6348(3) 0.1245(2) 0.086(5) Uani 0.25 1 d G U P H 1
H152 H 0.995981 1.650603 0.162696 0.103 Uiso 0.25 1 calc R . P H 1
Cl7 Cl 1.1427(7) 1.5111(4) 0.1580(3) 0.120(3) Uani 0.25 1 d G U P H 1
Cl8 Cl 1.1283(7) 1.5294(4) 0.0410(2) 0.188(5) Uani 0.25 1 d G U P H 1
Cl9 Cl 0.9513(5) 1.6965(4) 0.0805(4) 0.073(4) Uani 0.25 1 d G U P H 1
C149 C 0.8111(5) 1.5568(4) 0.1308(3) 0.136(6) Uani 0.25 1 d . U P I 1
C150 C 0.8249(7) 1.5229(6) 0.1790(4) 0.184(10) Uani 0.25 1 d G U P I 1
H150 H 0.778082 1.546646 0.211934 0.221 Uiso 0.25 1 calc R . P I 1
Cl4 Cl 0.7110(7) 1.6401(5) 0.1313(5) 0.187(6) Uani 0.25 1 d G U P I 1
Cl5 Cl 0.8895(6) 1.5210(5) 0.0675(3) 0.204(5) Uani 0.25 1 d G U P I 1
Cl6 Cl 0.9210(8) 1.4398(7) 0.1855(6) 0.181(6) Uani 0.25 1 d G U P I 1
C155 C 0.7943(3) 1.0075(3) 0.3330(2) 0.106(3) Uani 0.25 1 d . U P J 2
C156 C 0.8688(4) 1.0215(4) 0.3503(4) 0.110(4) Uani 0.25 1 d G U P J 2
H156 H 0.857827 1.073333 0.364439 0.132 Uiso 0.25 1 calc R . P J 2
Cl13 Cl 0.6846(4) 1.0832(4) 0.3372(2) 0.0935(18) Uani 0.25 1 d G U P J 2
Cl14 Cl 0.8026(5) 0.9166(3) 0.3064(3) 0.121(2) Uani 0.25 1 d G U P J 2
Cl15 Cl 0.9826(4) 0.9524(6) 0.3488(5) 0.121(4) Uani 0.25 1 d G U P J 2
C1A C 0.8734(9) 0.9229(8) 0.3739(6) 0.271(13) Uani 0.25 1 d . U P K 3
C1B C 0.8295(9) 0.9748(9) 0.3397(5) 0.270(13) Uani 0.25 1 d G U P K 3
H1B H 0.871147 0.992185 0.310067 0.324 Uiso 0.25 1 calc R . P K 3
Cl1A Cl 1.0009(10) 0.8909(12) 0.3627(9) 0.301(9) Uani 0.25 1 d G U P K 3
Cl1B Cl 0.8082(13) 0.8857(16) 0.4295(9) 0.419(14) Uani 0.25 1 d G U P K 3
Cl1C Cl 0.7035(10) 1.0123(10) 0.3453(5) 0.203(5) Uani 0.25 1 d G U P K 3
C1C C 0.586(2) 0.9259(16) 0.4393(8) 0.132(8) Uani 0.25 1 d . U P D -2
H1C H 0.580270 0.924810 0.401896 0.158 Uiso 0.25 1 calc R . P D -2
C1D C 0.6623(17) 0.8687(14) 0.4568(10) 0.166(10) Uani 0.25 1 d G U P D -2
H1D H 0.708766 0.828664 0.431236 0.200 Uiso 0.25 1 calc R . P D -2
C1E C 0.6706(16) 0.8702(15) 0.5118(11) 0.137(8) Uani 0.25 1 d G U P D -2
H1E H 0.722582 0.831263 0.523645 0.164 Uiso 0.25 1 calc R . P D -2
C1F C 0.6024(19) 0.9290(18) 0.5493(8) 0.116(9) Uani 0.25 1 d G U P D -2
H1F H 0.608024 0.930033 0.586732 0.139 Uiso 0.25 1 calc R . P D -2
C1G C 0.5260(19) 0.9861(16) 0.5318(10) 0.101(8) Uani 0.25 1 d G U P D -2
H1G H 0.479505 1.026104 0.557411 0.121 Uiso 0.25 1 calc R . P D -2
C1H C 0.5178(19) 0.9846(15) 0.4769(11) 0.124(9) Uani 0.25 1 d G U P D -2
H1H H 0.465732 1.023581 0.465022 0.149 Uiso 0.25 1 calc R . P D -2

loop_
_atom_site_aniso_label
_atom_site_aniso_U_11
_atom_site_aniso_U_22
_atom_site_aniso_U_33
_atom_site_aniso_U_23
_atom_site_aniso_U_13
_atom_site_aniso_U_12
C91 0.090(3) 0.046(2) 0.036(2) -0.0063(16) -0.009(2) -0.032(2)
C88 0.088(3) 0.040(2) 0.0311(19) -0.0024(15) -0.0087(19) -0.024(2)
C89 0.086(3) 0.041(2) 0.0318(19) -0.0037(15) -0.0075(19) -0.025(2)
C90 0.104(4) 0.039(2) 0.041(2) 0.0018(17) -0.010(2) -0.030(2)
C85 0.117(4) 0.042(2) 0.054(3) 0.006(2) -0.015(3) -0.021(3)
C84 0.107(4) 0.039(2) 0.036(2) 0.0006(16) -0.013(2) -0.021(2)
C83 0.086(3) 0.040(2) 0.041(2) 0.0001(16) -0.021(2) -0.017(2)
C87 0.083(3) 0.046(2) 0.037(2) -0.0011(16) -0.019(2) -0.024(2)
C86 0.110(4) 0.037(2) 0.053(3) 0.0001(19) -0.023(3) -0.008(2)
C81 0.073(3) 0.038(2) 0.061(3) -0.0013(18) -0.033(2) -0.007(2)
C80 0.079(3) 0.040(2) 0.056(2) 0.0015(18) -0.032(2) -0.013(2)
C79 0.066(3) 0.048(2) 0.063(3) -0.0098(19) -0.030(2) -0.011(2)
C76 0.039(2) 0.048(2) 0.081(3) -0.009(2) -0.020(2) -0.0140(18)
C77 0.045(2) 0.038(2) 0.073(3) -0.0034(19) -0.025(2) -0.0074(17)
C78 0.038(2) 0.041(2) 0.076(3) -0.0068(19) -0.0221(19) -0.0042(17)
C82 0.055(2) 0.041(2) 0.077(3) -0.007(2) -0.028(2) -0.0043(19)
C75 0.040(2) 0.046(2) 0.075(3) -0.007(2) -0.015(2) -0.0167(18)
C72 0.0305(18) 0.043(2) 0.073(3) -0.0052(19) -0.0090(18) -0.0135(16)
C74 0.0340(19) 0.039(2) 0.075(3) -0.0093(19) -0.0069(19) -0.0061(16)
C69 0.046(2) 0.040(2) 0.061(2) -0.0125(18) 0.0127(19) -0.0159(17)
C68 0.0327(19) 0.041(2) 0.063(3) -0.0113(18) 0.0034(17) -0.0088(16)
C67 0.043(2) 0.044(2) 0.064(3) -0.0121(18) 0.0074(19) -0.0187(17)
C71 0.043(2) 0.046(2) 0.067(3) -0.0085(19) 0.0006(19) -0.0212(18)
C70 0.049(2) 0.050(2) 0.058(2) -0.0180(19) 0.0051(19) -0.0210(19)
C65 0.051(2) 0.045(2) 0.043(2) -0.0126(16) 0.0118(18) -0.0203(18)
C66 0.049(2) 0.047(2) 0.040(2) -0.0073(16) 0.0069(17) -0.0229(18)
C127 0.060(3) 0.053(2) 0.047(2) -0.0058(18) 0.0079(19) -0.032(2)
C124 0.083(3) 0.056(3) 0.043(2) 0.0148(18) -0.009(2) -0.040(2)
C125 0.064(3) 0.055(2) 0.0338(19) -0.0013(16) 0.0040(18) -0.031(2)
C126 0.069(3) 0.047(2) 0.0318(18) -0.0033(15) -0.0027(17) -0.029(2)
C128 0.059(2) 0.059(3) 0.038(2) -0.0099(17) 0.0027(18) -0.032(2)
C123 0.079(3) 0.058(3) 0.047(2) 0.0195(18) -0.021(2) -0.036(2)
C120 0.078(3) 0.054(2) 0.0356(19) 0.0132(17) -0.0199(19) -0.033(2)
C121 0.070(3) 0.050(2) 0.0311(18) -0.0017(15) -0.0072(17) -0.032(2)
C122 0.074(3) 0.052(2) 0.0307(18) 0.0020(16) -0.0127(18) -0.027(2)
C117 0.067(3) 0.045(2) 0.050(2) 0.0023(17) -0.027(2) -0.025(2)
C116 0.064(3) 0.050(2) 0.0378(19) 0.0044(16) -0.0133(18) -0.028(2)
C115 0.069(3) 0.041(2) 0.046(2) 0.0110(16) -0.027(2) -0.0209(19)
C119 0.069(3) 0.043(2) 0.049(2) 0.0162(17) -0.028(2) -0.022(2)
C118 0.054(2) 0.046(2) 0.052(2) 0.0095(17) -0.025(2) -0.0196(18)
C113 0.051(2) 0.041(2) 0.051(2) 0.0063(16) -0.0273(18) -0.0163(17)
C112 0.059(2) 0.043(2) 0.047(2) 0.0110(17) -0.0255(19) -0.0176(18)
C111 0.056(2) 0.039(2) 0.062(3) 0.0114(18) -0.031(2) -0.0170(18)
C108 0.053(2) 0.035(2) 0.076(3) 0.0000(19) -0.030(2) -0.0067(17)
C109 0.045(2) 0.039(2) 0.063(3) 0.0053(17) -0.0282(19) -0.0093(17)
C110 0.0340(19) 0.046(2) 0.066(3) 0.0011(18) -0.0182(18) -0.0115(16)
C114 0.039(2) 0.044(2) 0.064(2) 0.0063(18) -0.0224(18) -0.0166(17)
C107 0.039(2) 0.043(2) 0.076(3) -0.006(2) -0.018(2) -0.0063(17)
C104 0.036(2) 0.046(2) 0.066(3) -0.0101(19) -0.0068(18) -0.0114(17)
C105 0.0331(19) 0.051(2) 0.059(2) -0.0063(18) -0.0103(17) -0.0140(17)
C106 0.042(2) 0.049(2) 0.059(2) -0.0037(18) -0.0034(18) -0.0216(18)
C101 0.095(3) 0.071(3) 0.046(2) -0.001(2) 0.003(2) -0.058(3)
C100 0.059(2) 0.059(3) 0.053(2) -0.0062(19) 0.0031(19) -0.033(2)
C99 0.053(2) 0.058(3) 0.047(2) -0.0122(19) 0.0032(18) -0.023(2)
C103 0.055(2) 0.051(2) 0.060(3) -0.012(2) 0.000(2) -0.020(2)
C102 0.110(4) 0.070(3) 0.047(2) 0.003(2) -0.003(3) -0.057(3)
C97 0.098(3) 0.056(3) 0.039(2) -0.0015(18) -0.001(2) -0.046(3)
C96 0.075(3) 0.062(3) 0.041(2) -0.0072(19) 0.006(2) -0.035(2)
C95 0.082(3) 0.050(2) 0.039(2) -0.0111(17) 0.002(2) -0.029(2)
C92 0.087(3) 0.039(2) 0.0318(19) -0.0073(15) -0.0047(19) -0.026(2)
C93 0.075(3) 0.051(2) 0.0304(18) -0.0043(16) -0.0021(19) -0.028(2)
C94 0.087(3) 0.048(2) 0.0276(18) -0.0021(15) -0.0033(19) -0.033(2)
C98 0.108(4) 0.054(2) 0.036(2) -0.0014(18) -0.009(2) -0.040(3)
C43 0.061(3) 0.061(3) 0.061(3) -0.011(2) -0.007(2) -0.036(2)
C40 0.054(2) 0.051(2) 0.049(2) -0.0065(17) -0.0049(18) -0.031(2)
C41 0.045(2) 0.056(2) 0.046(2) 0.0002(18) -0.0017(17) -0.0290(19)
C42 0.047(2) 0.051(2) 0.044(2) -0.0023(17) 0.0004(17) -0.0223(19)
C37 0.058(3) 0.057(2) 0.037(2) 0.0002(17) -0.0028(18) -0.021(2)
C36 0.055(2) 0.050(2) 0.045(2) 0.0002(17) -0.0026(18) -0.026(2)
C35 0.062(2) 0.045(2) 0.048(2) 0.0046(17) -0.0101(19) -0.0252(19)
C39 0.060(3) 0.044(2) 0.055(2) -0.0023(17) -0.0077(19) -0.026(2)
C38 0.062(3) 0.056(2) 0.0336(19) 0.0054(17) -0.0080(18) -0.024(2)
C33 0.060(2) 0.042(2) 0.043(2) 0.0096(16) -0.0155(18) -0.0196(18)
C32 0.053(2) 0.0374(19) 0.048(2) 0.0037(16) -0.0075(18) -0.0149(17)
C31 0.063(3) 0.0336(19) 0.054(2) 0.0036(17) -0.0137(19) -0.0172(18)
C28 0.066(3) 0.036(2) 0.053(2) -0.0031(17) -0.013(2) -0.0007(19)
C29 0.058(2) 0.036(2) 0.051(2) 0.0050(16) -0.0148(19) -0.0093(18)
C30 0.055(2) 0.038(2) 0.046(2) 0.0078(16) -0.0181(18) -0.0067(17)
C34 0.058(2) 0.043(2) 0.0360(19) 0.0069(15) -0.0128(17) -0.0121(18)
C27 0.057(2) 0.043(2) 0.050(2) -0.0015(18) -0.0046(19) 0.0005(19)
C24 0.048(2) 0.041(2) 0.046(2) 0.0029(17) -0.0125(18) 0.0012(17)
C25 0.048(2) 0.047(2) 0.047(2) 0.0073(17) -0.0141(18) -0.0055(18)
C26 0.043(2) 0.060(2) 0.041(2) 0.0055(17) -0.0128(17) -0.0107(18)
C21 0.057(2) 0.087(3) 0.045(2) 0.002(2) -0.0196(19) -0.037(2)
C20 0.038(2) 0.064(3) 0.048(2) 0.0052(18) -0.0180(17) -0.0151(18)
C19 0.0340(19) 0.062(3) 0.046(2) 0.0056(18) -0.0103(16) -0.0104(18)
C23 0.039(2) 0.055(2) 0.045(2) 0.0026(18) -0.0095(17) 0.0039(18)
C22 0.059(2) 0.078(3) 0.051(2) 0.000(2) -0.0163(19) -0.036(2)
C17 0.050(2) 0.061(3) 0.047(2) 0.0043(19) -0.0127(18) -0.028(2)
C16 0.038(2) 0.069(3) 0.049(2) 0.0101(19) -0.0125(17) -0.0168(19)
C15 0.037(2) 0.074(3) 0.045(2) -0.001(2) -0.0020(17) -0.0151(19)
C12 0.058(2) 0.061(3) 0.039(2) -0.0013(19) 0.0041(19) -0.009(2)
C13 0.040(2) 0.065(3) 0.047(2) 0.0032(19) -0.0025(17) -0.0162(19)
C14 0.047(2) 0.061(3) 0.054(2) 0.0034(19) -0.0069(18) -0.025(2)
C18 0.060(3) 0.074(3) 0.047(2) -0.001(2) -0.0066(19) -0.040(2)
C11 0.060(3) 0.067(3) 0.037(2) 0.0064(19) -0.0011(18) -0.016(2)
C8 0.054(2) 0.050(2) 0.041(2) 0.0027(17) 0.0002(18) -0.0188(19)
C9 0.051(2) 0.062(3) 0.045(2) 0.0067(19) -0.0029(18) -0.026(2)
C10 0.066(3) 0.059(3) 0.052(2) 0.0017(19) -0.009(2) -0.037(2)
C5 0.075(3) 0.047(2) 0.065(3) 0.001(2) -0.007(2) -0.031(2)
C4 0.065(3) 0.056(2) 0.049(2) 0.0034(19) -0.001(2) -0.035(2)
C3 0.059(2) 0.051(2) 0.040(2) 0.0051(17) 0.0009(18) -0.022(2)
C7 0.067(3) 0.056(2) 0.040(2) 0.0076(18) -0.0040(19) -0.026(2)
C6 0.070(3) 0.043(2) 0.064(3) -0.0014(19) -0.001(2) -0.017(2)
C1 0.064(3) 0.039(2) 0.050(2) 0.0061(17) -0.008(2) -0.0161(19)
C2 0.060(3) 0.049(2) 0.042(2) 0.0098(17) -0.0042(18) -0.015(2)
C63 0.064(3) 0.050(2) 0.039(2) 0.0054(17) -0.0050(18) -0.015(2)
C60 0.072(3) 0.061(3) 0.041(2) 0.0055(19) -0.014(2) -0.017(2)
C61 0.060(3) 0.050(2) 0.043(2) 0.0079(17) -0.0126(19) -0.0141(19)
C62 0.051(2) 0.047(2) 0.054(2) 0.0043(18) -0.0117(19) -0.0037(19)
C64 0.059(3) 0.039(2) 0.053(2) 0.0004(17) -0.0068(19) -0.0059(19)
C59 0.062(3) 0.076(3) 0.042(2) 0.006(2) -0.018(2) -0.022(2)
C56 0.046(2) 0.060(3) 0.055(2) 0.000(2) -0.0184(19) -0.005(2)
C57 0.046(2) 0.051(2) 0.053(2) 0.0043(18) -0.0131(18) -0.0042(18)
C58 0.048(2) 0.044(2) 0.058(2) -0.0031(18) -0.0110(19) -0.0033(18)
C53 0.044(2) 0.052(2) 0.058(2) -0.012(2) -0.0061(19) -0.0064(19)
C52 0.038(2) 0.051(2) 0.057(2) -0.0035(19) -0.0059(18) -0.0020(18)
C51 0.036(2) 0.062(3) 0.057(2) -0.0052(19) -0.0088(17) -0.0120(18)
C55 0.043(2) 0.064(3) 0.050(2) 0.0002(19) -0.0154(18) -0.0139(19)
C54 0.041(2) 0.061(3) 0.053(2) -0.013(2) 0.0001(18) -0.0079(19)
C49 0.0341(19) 0.063(3) 0.048(2) -0.0077(19) -0.0028(16) -0.0162(18)
C48 0.0351(19) 0.063(3) 0.057(2) 0.001(2) -0.0127(17) -0.0157(18)
C47 0.043(2) 0.069(3) 0.052(2) -0.010(2) -0.0096(18) -0.025(2)
C44 0.058(2) 0.068(3) 0.052(2) -0.008(2) -0.015(2) -0.033(2)
C45 0.043(2) 0.064(3) 0.051(2) 0.0010(19) -0.0116(18) -0.0274(19)
C46 0.038(2) 0.064(3) 0.047(2) -0.0099(19) -0.0003(17) -0.0250(19)
C50 0.038(2) 0.070(3) 0.049(2) -0.006(2) -0.0018(17) -0.0230(19)
C134 0.092(4) 0.106(5) 0.082(4) 0.004(3) -0.020(3) 0.005(4)
C131 0.129(7) 0.145(8) 0.106(6) 0.017(5) -0.037(5) -0.025(5)
C133 0.137(7) 0.127(6) 0.134(6) -0.001(5) -0.051(5) -0.021(5)
C130 0.131(7) 0.127(7) 0.164(8) 0.022(6) -0.021(6) -0.037(6)
C132 0.181(9) 0.191(9) 0.185(9) -0.007(7) -0.067(7) -0.093(8)
C129 0.130(8) 0.264(14) 0.361(18) 0.143(14) -0.055(9) -0.098(9)
C143 0.260(16) 0.115(13) 0.112(10) 0.027(9) -0.034(10) -0.114(13)
C144 0.261(13) 0.091(9) 0.106(13) -0.024(10) -0.025(9) -0.099(9)
C145 0.251(14) 0.142(15) 0.115(10) -0.026(11) -0.014(10) -0.069(14)
C146 0.256(16) 0.120(14) 0.100(9) -0.036(9) -0.030(9) -0.074(14)
C141 0.241(13) 0.040(6) 0.142(15) -0.010(10) 0.011(9) -0.052(8)
C142 0.220(13) 0.069(11) 0.128(10) -0.013(9) 0.041(10) -0.076(10)
C165 0.257(18) 0.063(10) 0.072(11) -0.009(9) -0.044(11) -0.091(12)
C166 0.267(17) 0.072(11) 0.065(12) -0.011(9) -0.012(9) -0.111(11)
C161 0.268(19) 0.049(10) 0.050(8) -0.007(7) -0.006(9) -0.076(13)
C162 0.268(18) 0.043(9) 0.062(11) -0.003(9) -0.001(11) -0.057(13)
C163 0.228(17) 0.052(11) 0.079(12) -0.004(10) 0.006(9) -0.031(12)
C164 0.247(19) 0.053(11) 0.075(10) -0.015(7) -0.020(9) -0.072(13)
C136 0.141(9) 0.150(10) 0.155(10) -0.036(7) -0.059(7) -0.037(7)
C137 0.194(11) 0.207(11) 0.190(13) -0.001(8) -0.054(8) -0.096(8)
C138 0.219(12) 0.224(13) 0.222(14) 0.026(9) -0.041(9) -0.071(8)
C139 0.166(11) 0.200(11) 0.171(12) 0.004(8) -0.056(8) -0.030(8)
C140 0.170(11) 0.201(12) 0.199(13) -0.007(9) -0.042(9) -0.059(8)
C135 0.173(10) 0.141(10) 0.134(10) -0.003(7) -0.033(8) -0.046(7)
C168 0.227(11) 0.205(12) 0.205(13) -0.006(8) -0.051(8) -0.065(8)
C169 0.240(12) 0.261(13) 0.270(14) 0.010(9) -0.053(9) -0.075(9)
C170 0.268(13) 0.295(14) 0.297(15) 0.042(9) -0.053(9) -0.081(9)
C171 0.232(12) 0.251(13) 0.243(13) 0.027(9) -0.058(8) -0.082(8)
C172 0.217(11) 0.226(11) 0.205(12) 0.008(8) -0.056(8) -0.052(8)
C167 0.187(10) 0.212(11) 0.207(12) -0.009(8) -0.056(8) -0.083(8)
C159 0.095(10) 0.066(10) 0.064(7) 0.005(8) 0.000(7) -0.041(9)
C160 0.086(10) 0.085(12) 0.076(10) -0.002(9) 0.004(7) -0.045(9)
Cl19 0.095(5) 0.113(6) 0.108(5) 0.012(4) 0.022(4) -0.046(4)
Cl20 0.128(5) 0.098(4) 0.076(3) -0.007(3) -0.029(3) -0.040(4)
Cl21 0.078(5) 0.054(4) 0.059(5) 0.014(4) 0.005(4) -0.035(3)
C153 0.046(6) 0.023(6) 0.063(8) 0.018(5) -0.035(6) -0.009(5)
C154 0.050(6) 0.044(7) 0.055(8) 0.010(6) -0.013(6) -0.013(6)
Cl10 0.026(2) 0.055(3) 0.173(6) -0.019(3) -0.021(3) -0.011(2)
Cl11 0.069(3) 0.047(2) 0.084(3) -0.012(2) -0.046(2) -0.0100(19)
Cl12 0.0318(18) 0.085(3) 0.043(2) 0.0103(19) -0.0125(15) 0.0043(18)
C147 0.131(6) 0.133(6) 0.076(6) 0.015(6) -0.027(6) -0.052(6)
C148 0.110(7) 0.163(8) 0.069(7) 0.026(7) -0.036(6) -0.072(6)
Cl1 0.123(5) 0.131(5) 0.121(5) 0.030(4) -0.046(4) -0.050(5)
Cl2 0.190(7) 0.114(5) 0.059(3) -0.007(3) -0.004(4) -0.043(5)
Cl3 0.100(5) 0.210(8) 0.057(4) 0.023(5) -0.031(4) -0.084(5)
C73 0.0285(18) 0.041(2) 0.072(3) -0.0084(18) -0.0100(17) -0.0075(16)
C157 0.106(14) 0.072(13) 0.155(11) -0.001(12) -0.026(11) 0.018(9)
C158 0.142(14) 0.042(10) 0.133(14) 0.000(11) -0.028(11) 0.004(10)
Cl16 0.222(12) 0.102(7) 0.136(8) -0.038(6) -0.025(7) -0.078(7)
Cl17 0.190(7) 0.049(3) 0.127(5) -0.006(3) -0.068(5) -0.021(4)
Cl18 0.140(7) 0.159(9) 0.173(9) 0.055(7) -0.094(6) -0.091(7)
C1M 0.074(11) 0.072(9) 0.126(12) 0.023(9) -0.021(10) -0.047(7)
C1N 0.096(15) 0.104(12) 0.150(16) 0.003(12) -0.032(14) -0.038(10)
Cl6A 0.068(4) 0.053(6) 0.44(2) 0.017(9) -0.056(9) -0.028(4)
Cl7A 0.109(4) 0.075(4) 0.078(3) 0.030(3) -0.027(3) -0.056(4)
Cl8A 0.113(7) 0.062(4) 0.287(13) 0.049(5) 0.013(7) -0.015(4)
C151 0.135(13) 0.034(7) 0.089(9) 0.024(6) -0.034(9) -0.034(7)
C152 0.110(13) 0.055(8) 0.105(12) 0.019(8) -0.048(9) -0.026(7)
Cl7 0.156(7) 0.075(4) 0.186(8) 0.077(5) -0.128(7) -0.060(4)
Cl8 0.266(11) 0.083(4) 0.088(4) 0.039(3) 0.055(5) 0.055(6)
Cl9 0.109(7) 0.032(4) 0.085(7) 0.020(4) -0.043(5) -0.019(4)
C149 0.086(12) 0.089(12) 0.247(15) 0.003(12) -0.022(11) -0.058(8)
C150 0.117(17) 0.18(2) 0.266(18) 0.051(18) -0.013(16) -0.081(13)
Cl4 0.134(7) 0.089(5) 0.237(12) 0.013(7) 0.095(8) 0.013(5)
Cl5 0.177(9) 0.176(9) 0.267(12) -0.111(9) 0.011(8) -0.096(8)
Cl6 0.211(12) 0.159(12) 0.210(13) 0.091(10) -0.073(10) -0.104(9)
C155 0.119(6) 0.116(6) 0.069(6) -0.005(6) -0.014(6) -0.023(6)
C156 0.125(7) 0.134(8) 0.055(7) -0.013(7) -0.010(6) -0.020(6)
Cl13 0.079(3) 0.123(5) 0.067(3) -0.018(3) -0.002(3) -0.023(4)
Cl14 0.162(6) 0.105(4) 0.108(5) 0.005(4) -0.042(4) -0.050(4)
Cl15 0.130(7) 0.144(7) 0.075(7) -0.016(6) -0.013(4) -0.027(5)
C1A 0.275(14) 0.267(17) 0.273(16) -0.021(10) -0.079(9) -0.072(9)
C1B 0.262(14) 0.280(17) 0.273(16) -0.016(10) -0.068(10) -0.083(9)
Cl1A 0.286(13) 0.309(17) 0.327(18) -0.016(14) -0.052(12) -0.127(12)
Cl1B 0.41(2) 0.42(2) 0.41(2) 0.032(15) -0.061(15) -0.146(17)
Cl1C 0.221(10) 0.298(14) 0.137(8) 0.025(10) -0.068(7) -0.130(11)
C1C 0.136(11) 0.135(11) 0.124(10) 0.001(8) -0.034(8) -0.038(8)
C1D 0.153(12) 0.184(13) 0.159(11) 0.013(9) -0.052(9) -0.038(8)
C1E 0.135(11) 0.140(11) 0.137(10) 0.014(9) -0.022(8) -0.052(8)
C1F 0.126(12) 0.110(12) 0.133(11) 0.014(8) -0.025(8) -0.073(7)
C1G 0.111(11) 0.105(11) 0.109(9) -0.020(8) -0.018(8) -0.069(7)
C1H 0.131(12) 0.133(12) 0.116(9) 0.007(8) -0.037(8) -0.045(8)

loop_
_atom_type_symbol
_atom_type_description
_atom_type_scat_dispersion_real
_atom_type_scat_dispersion_imag
_atom_type_scat_source
C C 0.0033 0.0016 'International Tables Vol C Tables 4.2.6.8 and 6.1.1.4'
H H 0.0000 0.0000 'International Tables Vol C Tables 4.2.6.8 and 6.1.1.4'
Cl Cl 0.1484 0.1585 'International Tables Vol C Tables 4.2.6.8 and 6.1.1.4'

loop_
_geom_angle_atom_site_label_1
_geom_angle_atom_site_label_2
_geom_angle_atom_site_label_3
_geom_angle
_geom_angle_site_symmetry_1
_geom_angle_site_symmetry_3
C92 C91 C88 120.4(4) . .
C89 C88 C91 119.7(4) . .
C87 C88 C91 119.5(4) . .
C87 C88 C89 120.3(4) . .
C88 C89 C94 118.8(4) . .
C90 C89 C88 117.3(4) . .
C90 C89 C94 122.8(4) . .
C89 C90 C84 121.4(4) . .
C86 C85 C84 120.3(4) . .
C90 C84 C85 121.4(4) . .
C90 C84 C83 120.2(4) . .
C83 C84 C85 117.8(5) . .
C84 C83 C80 119.8(3) . .
C87 C83 C84 116.8(4) . .
C87 C83 C80 121.8(4) . .
C88 C87 C83 121.6(4) . .
C85 C86 C81 122.2(4) . .
C86 C81 C80 118.1(4) . .
C82 C81 C86 122.3(4) . .
C82 C81 C80 118.7(4) . .
C83 C80 C81 117.8(4) . .
C79 C80 C83 123.4(4) . .
C79 C80 C81 117.0(4) . .
C77 C79 C80 122.0(4) . .
C75 C76 C77 120.6(4) . .
C79 C77 C76 119.5(4) . .
C79 C77 C78 120.4(4) . .
C78 C77 C76 119.3(4) . .
C77 C78 C73 118.4(4) . .
C82 C78 C77 116.9(4) . .
C82 C78 C73 122.8(3) . .
C78 C82 C81 122.6(4) . .
C76 C75 C72 120.6(4) . .
C71 C72 C75 120.3(4) . .
C71 C72 C73 119.4(3) . .
C73 C72 C75 119.6(4) . .
C68 C74 C73 121.9(4) . .
C70 C69 C68 120.7(4) . .
C74 C68 C69 121.2(4) . .
C74 C68 C67 119.9(3) . .
C67 C68 C69 117.8(4) . .
C68 C67 C66 119.3(3) . .
C71 C67 C68 115.9(4) . .
C71 C67 C66 123.2(4) . .
C72 C71 C67 122.6(4) . .
C69 C70 C65 121.7(4) . .
C70 C65 C66 119.1(4) . .
C128 C65 C70 122.1(3) . .
C128 C65 C66 118.2(4) . .
C65 C66 C67 117.7(3) . .
C127 C66 C67 123.7(3) . .
C127 C66 C65 117.0(4) . .
C125 C127 C66 123.1(4) . .
C123 C124 C125 121.2(4) . .
C127 C125 C124 120.6(4) . .
C127 C125 C126 118.8(4) . .
C126 C125 C124 119.8(4) . .
C125 C126 C121 118.3(3) . .
C128 C126 C125 117.3(4) . .
C128 C126 C121 123.1(3) . .
C65 C128 C126 123.2(3) . .
C124 C123 C120 119.9(4) . .
C121 C120 C123 120.0(4) . .
C119 C120 C123 119.8(4) . .
C119 C120 C121 119.4(3) . .
C120 C121 C126 118.0(3) . .
C122 C121 C126 122.8(4) . .
C122 C121 C120 118.0(4) . .
C121 C122 C116 121.7(4) . .
C118 C117 C116 120.4(4) . .
C122 C116 C117 120.8(4) . .
C122 C116 C115 119.4(3) . .
C115 C116 C117 118.9(4) . .
C116 C115 C112 118.8(3) . .
C119 C115 C116 117.4(4) . .
C119 C115 C112 122.7(3) . .
C120 C119 C115 121.6(4) . .
C117 C118 C113 121.3(4) . .
C112 C113 C118 118.4(4) . .
C114 C113 C118 120.7(3) . .
C114 C113 C112 120.0(3) . .
C113 C112 C115 118.6(3) . .
C111 C112 C115 123.0(3) . .
C111 C112 C113 116.6(4) . .
C109 C111 C112 122.1(3) . .
C107 C108 C109 120.6(4) . .
C111 C109 C108 120.4(4) . .
C111 C109 C110 119.3(3) . .
C110 C109 C108 119.6(4) . .
C109 C110 C105 118.3(3) . .
C114 C110 C109 117.7(4) . .
C114 C110 C105 122.8(3) . .
C113 C114 C110 121.4(3) . .
C108 C107 C104 120.5(4) . .
C105 C104 C107 119.4(4) . .
C103 C104 C107 120.6(3) . .
C103 C104 C105 119.2(4) . .
C104 C105 C110 118.2(3) . .
C106 C105 C110 122.6(3) . .
C106 C105 C104 117.7(4) . .
C105 C106 C100 121.4(3) . .
C102 C101 C100 120.6(4) . .
C106 C100 C101 120.6(4) . .
C106 C100 C99 119.2(4) . .
C99 C100 C101 119.3(4) . .
C100 C99 C96 117.7(4) . .
C103 C99 C100 117.8(4) . .
C103 C99 C96 123.1(4) . .
C99 C103 C104 121.8(4) . .
C101 C102 C97 120.5(4) . .
C96 C97 C102 118.9(5) . .
C98 C97 C102 121.3(4) . .
C98 C97 C96 119.0(4) . .
C97 C96 C99 118.9(4) . .
C97 C96 C95 117.1(4) . .
C95 C96 C99 122.4(4) . .
C93 C95 C96 122.1(4) . .
C91 C92 C93 121.2(4) . .
C95 C93 C92 120.1(4) . .
C95 C93 C94 120.6(4) . .
C94 C93 C92 118.7(4) . .
C93 C94 C89 118.5(3) . .
C98 C94 C89 124.4(4) . .
C98 C94 C93 116.2(4) . .
C94 C98 C97 122.5(4) . .
C44 C43 C40 120.8(4) . .
C41 C40 C43 118.2(4) . .
C39 C40 C43 120.7(4) . .
C39 C40 C41 120.4(3) . .
C40 C41 C46 119.1(3) . .
C42 C41 C40 117.1(4) . .
C42 C41 C46 122.4(3) . .
C36 C42 C41 121.7(4) . .
C38 C37 C36 121.5(4) . .
C42 C36 C37 120.8(4) . .
C42 C36 C35 119.4(3) . .
C35 C36 C37 119.0(4) . .
C36 C35 C32 118.2(3) . .
C39 C35 C36 117.2(4) . .
C39 C35 C32 123.0(4) . .
C40 C39 C35 121.7(4) . .
C37 C38 C33 120.8(4) . .
C32 C33 C38 118.7(4) . .
C34 C33 C38 121.2(3) . .
C34 C33 C32 119.4(3) . .
C33 C32 C35 118.4(3) . .
C31 C32 C35 122.8(3) . .
C31 C32 C33 117.5(4) . .
C32 C31 C29 121.6(4) . .
C27 C28 C29 120.7(4) . .
C31 C29 C28 120.5(4) . .
C31 C29 C30 119.5(3) . .
C30 C29 C28 119.3(4) . .
C29 C30 C25 118.6(3) . .
C34 C30 C29 117.8(4) . .
C34 C30 C25 122.7(3) . .
C33 C34 C30 121.9(4) . .
C28 C27 C24 120.8(4) . .
C25 C24 C27 119.7(4) . .
C23 C24 C27 119.7(3) . .
C23 C24 C25 119.8(4) . .
C24 C25 C30 117.8(4) . .
C26 C25 C30 122.8(3) . .
C26 C25 C24 117.7(4) . .
C20 C26 C25 121.5(4) . .
C22 C21 C20 120.6(4) . .
C26 C20 C21 120.7(4) . .
C26 C20 C19 118.9(4) . .
C19 C20 C21 119.1(4) . .
C20 C19 C16 118.3(4) . .
C23 C19 C20 118.8(4) . .
C23 C19 C16 121.4(4) . .
C19 C23 C24 120.7(3) . .
C21 C22 C17 120.7(4) . .
C16 C17 C22 119.7(4) . .
C18 C17 C22 120.7(4) . .
C18 C17 C16 119.0(4) . .
C17 C16 C19 117.7(3) . .
C15 C16 C19 121.9(4) . .
C15 C16 C17 118.6(4) . .
C16 C15 C13 121.0(4) . .
C11 C12 C13 121.0(4) . .
C15 C13 C12 120.3(4) . .
C15 C13 C14 120.1(4) . .
C14 C13 C12 118.7(4) . .
C13 C14 C9 118.9(4) . .
C18 C14 C13 117.0(4) . .
C18 C14 C9 122.4(4) . .
C17 C18 C14 121.9(4) . .
C12 C11 C8 120.0(4) . .
C9 C8 C11 120.1(4) . .
C7 C8 C11 120.3(4) . .
C7 C8 C9 119.1(4) . .
C8 C9 C14 117.5(4) . .
C10 C9 C14 122.9(4) . .
C10 C9 C8 118.0(4) . .
C9 C10 C4 121.7(4) . .
C6 C5 C4 120.8(4) . .
C10 C4 C5 120.8(4) . .
C10 C4 C3 119.2(4) . .
C3 C4 C5 119.4(4) . .
C4 C3 C2 118.6(4) . .
C7 C3 C4 118.4(4) . .
C7 C3 C2 122.2(4) . .
C3 C7 C8 121.4(4) . .
C5 C6 C1 121.0(4) . .
C2 C1 C6 118.6(4) . .
C64 C1 C6 121.2(4) . .
C64 C1 C2 119.5(4) . .
C1 C2 C3 118.4(4) . .
C63 C2 C3 123.2(4) . .
C63 C2 C1 117.6(4) . .
C2 C63 C61 121.8(4) . .
C59 C60 C61 120.7(4) . .
C63 C61 C60 121.0(4) . .
C63 C61 C62 118.8(4) . .
C62 C61 C60 119.3(4) . .
C61 C62 C57 117.9(4) . .
C64 C62 C61 117.2(4) . .
C64 C62 C57 123.2(4) . .
C1 C64 C62 121.9(4) . .
C60 C59 C56 121.3(4) . .
C57 C56 C59 118.0(4) . .
C55 C56 C59 121.8(4) . .
C55 C56 C57 119.2(4) . .
C56 C57 C62 118.6(4) . .
C58 C57 C62 122.8(4) . .
C58 C57 C56 116.8(4) . .
C52 C58 C57 122.2(4) . .
C54 C53 C52 121.7(4) . .
C58 C52 C53 121.3(4) . .
C58 C52 C51 119.2(4) . .
C51 C52 C53 118.8(4) . .
C52 C51 C48 118.1(4) . .
C55 C51 C52 117.5(4) . .
C55 C51 C48 123.0(4) . .
C56 C55 C51 122.7(4) . .
C53 C54 C49 120.6(4) . .
C48 C49 C54 119.7(4) . .
C50 C49 C54 120.1(4) . .
C50 C49 C48 119.2(4) . .
C49 C48 C51 118.1(4) . .
C47 C48 C51 122.1(4) . .
C47 C48 C49 118.5(4) . .
C45 C47 C48 121.1(4) . .
C43 C44 C45 120.7(4) . .
C47 C45 C44 120.0(4) . .
C47 C45 C46 120.0(4) . .
C46 C45 C44 119.3(4) . .
C45 C46 C41 118.4(3) . .
C50 C46 C41 122.6(3) . .
C50 C46 C45 117.5(4) . .
C49 C50 C46 121.0(4) . .
C134 C134 C133 113.4(7) 2_875 .
C130 C131 C131 122.6(9) . 2_685
C134 C133 C132 110.6(7) . .
C129 C130 C131 114.9(9) . .
C144 C143 C142 120.0 . .
C145 C144 C143 120.0 . .
C146 C145 C144 120.0 . .
C145 C146 C141 120.0 . .
C146 C141 C142 120.0 . .
C141 C142 C143 120.0 . .
C166 C165 C164 120.0 . .
C161 C166 C165 120.0 . .
C166 C161 C162 120.0 . .
C163 C162 C161 120.0 . .
C162 C163 C164 120.0 . .
C163 C164 C165 120.0 . .
C137 C136 C135 120.0 . .
C138 C137 C136 120.0 . .
C137 C138 C139 120.0 . .
C140 C139 C138 120.0 . .
C135 C140 C139 120.0 . .
C140 C135 C136 120.0 . .
C169 C168 C167 120.0 . .
C170 C169 C168 120.0 . .
C169 C170 C171 120.0 . .
C172 C171 C170 120.0 . .
C171 C172 C167 120.0 . .
C172 C167 C168 120.0 . .
C160 C159 Cl19 119.3 . .
C160 C159 Cl20 123.1 . .
Cl19 C159 Cl20 117.5 . .
C159 C160 Cl21 124.9 . .
C154 C153 Cl10 119.5 . .
C154 C153 Cl11 123.1 . .
C154 C153 C1D 160.3(9) . .
Cl10 C153 Cl11 117.4 . .
C1D C153 Cl10 50.3(9) . .
C1D C153 Cl11 69.8(9) . .
C153 C154 Cl12 125.0 . .
C153 Cl10 C1C 93.9(7) . .
C1D Cl10 C153 62.0(9) . .
C1D Cl10 C1C 36.9(8) . .
C153 Cl11 C1D 53.2(6) . .
C1E Cl11 C153 78.7(10) . .
C1E Cl11 C1D 44.4(6) . .
C148 C147 Cl1 119.3 . .
C148 C147 Cl2 123.2 . .
Cl2 C147 Cl1 117.5 . .
C147 C148 Cl3 124.9 . .
C72 C73 C78 118.2(3) . .
C74 C73 C78 122.8(4) . .
C74 C73 C72 117.5(4) . .
C158 C157 Cl16 119.4 . .
C158 C157 Cl17 123.1 . .
Cl17 C157 Cl16 117.5 . .
C157 C158 Cl18 125.1 . .
C1N C1M Cl6A 119.4 . .
C1N C1M Cl7A 123.1 . .
Cl7A C1M Cl6A 117.5 . .
C1M C1N Cl8A 125.0 . .
C152 C151 Cl7 119.4 . .
C152 C151 Cl8 123.1 . .
Cl7 C151 Cl8 117.5 . .
C151 C152 Cl9 125.0 . .
C150 C149 Cl4 119.4 . .
C150 C149 Cl5 123.1 . .
Cl4 C149 Cl5 117.5 . .
C149 C150 Cl6 125.0 . .
C156 C155 Cl13 119.3 . .
C156 C155 Cl14 123.1 . .
Cl14 C155 Cl13 117.6 . .
C155 C156 Cl15 125.0 . .
C1B C1A Cl1A 119.4 . .
C1B C1A Cl1B 123.1 . .
Cl1A C1A Cl1B 117.5 . .
C1A C1B Cl1C 125.0 . .
C1D C1C Cl10 38.1(10) . .
C1H C1C Cl10 132.3(11) . .
C1H C1C C1D 120.0 . .
C153 C1D Cl11 57.0(8) . .
Cl10 C1D C153 67.7(9) . .
Cl10 C1D Cl11 121.8(15) . .
C1C C1D C153 147.8(16) . .
C1C C1D Cl10 104.9(17) . .
C1C C1D Cl11 131.4(13) . .
C1E C1D C153 91.5(16) . .
C1E C1D Cl10 108.0(17) . .
C1E C1D Cl11 59.7(11) . .
C1E C1D C1C 120.0 . .
C1D C1E Cl11 75.8(13) . .
C1D C1E C1F 120.0 . .
C1F C1E Cl11 125.5(15) . .
C1E C1F C1G 120.0 . .
C1H C1G C1F 120.0 . .
C1G C1H C1C 120.0 . .

loop_
_geom_bond_atom_site_label_1
_geom_bond_atom_site_label_2
_geom_bond_distance
_geom_bond_site_symmetry_2
C91 C88 1.440(5) .
C91 C92 1.327(6) .
C88 C89 1.416(5) .
C88 C87 1.388(6) .
C89 C90 1.394(6) .
C89 C94 1.443(6) .
C90 C84 1.395(6) .
C85 C84 1.448(6) .
C85 C86 1.337(6) .
C84 C83 1.422(6) .
C83 C87 1.400(5) .
C83 C80 1.441(6) .
C86 C81 1.419(6) .
C81 C80 1.445(5) .
C81 C82 1.398(6) .
C80 C79 1.398(6) .
C79 C77 1.384(6) .
C76 C77 1.447(6) .
C76 C75 1.341(6) .
C77 C78 1.425(5) .
C78 C82 1.396(6) .
C78 C73 1.466(6) .
C75 C72 1.445(5) .
C72 C71 1.372(6) .
C72 C73 1.417(5) .
C74 C68 1.374(6) .
C74 C73 1.388(5) .
C69 C68 1.453(5) .
C69 C70 1.333(6) .
C68 C67 1.435(5) .
C67 C71 1.401(5) .
C67 C66 1.454(6) .
C70 C65 1.422(6) .
C65 C66 1.441(5) .
C65 C128 1.391(6) .
C66 C127 1.392(5) .
C127 C125 1.390(6) .
C124 C125 1.419(6) .
C124 C123 1.351(6) .
C125 C126 1.419(5) .
C126 C128 1.393(5) .
C126 C121 1.465(6) .
C123 C120 1.442(5) .
C120 C121 1.419(5) .
C120 C119 1.386(6) .
C121 C122 1.393(5) .
C122 C116 1.394(5) .
C117 C116 1.458(5) .
C117 C118 1.319(5) .
C116 C115 1.414(5) .
C115 C119 1.408(5) .
C115 C112 1.446(6) .
C118 C113 1.449(5) .
C113 C112 1.423(5) .
C113 C114 1.389(5) .
C112 C111 1.410(5) .
C111 C109 1.380(5) .
C108 C109 1.441(5) .
C108 C107 1.340(6) .
C109 C110 1.424(5) .
C110 C114 1.394(5) .
C110 C105 1.454(5) .
C107 C104 1.441(5) .
C104 C105 1.429(5) .
C104 C103 1.393(6) .
C105 C106 1.389(5) .
C106 C100 1.401(6) .
C101 C100 1.432(6) .
C101 C102 1.338(6) .
C100 C99 1.422(5) .
C99 C103 1.381(6) .
C99 C96 1.456(6) .
C102 C97 1.441(6) .
C97 C96 1.410(6) .
C97 C98 1.402(7) .
C96 C95 1.416(5) .
C95 C93 1.357(6) .
C92 C93 1.447(5) .
C93 C94 1.428(6) .
C94 C98 1.393(6) .
C43 C40 1.462(5) .
C43 C44 1.338(6) .
C40 C41 1.416(5) .
C40 C39 1.372(6) .
C41 C42 1.393(5) .
C41 C46 1.463(6) .
C42 C36 1.388(5) .
C37 C36 1.435(5) .
C37 C38 1.330(5) .
C36 C35 1.426(5) .
C35 C39 1.394(5) .
C35 C32 1.461(5) .
C38 C33 1.442(5) .
C33 C32 1.436(5) .
C33 C34 1.384(5) .
C32 C31 1.376(5) .
C31 C29 1.406(5) .
C28 C29 1.453(5) .
C28 C27 1.322(6) .
C29 C30 1.413(5) .
C30 C34 1.389(5) .
C30 C25 1.468(5) .
C27 C24 1.442(5) .
C24 C25 1.412(5) .
C24 C23 1.410(5) .
C25 C26 1.404(5) .
C26 C20 1.395(5) .
C21 C20 1.440(6) .
C21 C22 1.345(6) .
C20 C19 1.426(5) .
C19 C23 1.383(5) .
C19 C16 1.469(5) .
C22 C17 1.426(5) .
C17 C16 1.420(6) .
C17 C18 1.392(6) .
C16 C15 1.391(5) .
C15 C13 1.396(6) .
C12 C13 1.451(5) .
C12 C11 1.334(6) .
C13 C14 1.423(6) .
C14 C18 1.416(5) .
C14 C9 1.466(6) .
C11 C8 1.450(5) .
C8 C9 1.413(5) .
C8 C7 1.397(6) .
C9 C10 1.391(6) .
C10 C4 1.395(6) .
C5 C4 1.443(6) .
C5 C6 1.328(6) .
C4 C3 1.402(6) .
C3 C7 1.393(5) .
C3 C2 1.466(6) .
C6 C1 1.447(6) .
C1 C2 1.422(5) .
C1 C64 1.377(6) .
C2 C63 1.386(6) .
C63 C61 1.396(5) .
C60 C61 1.438(6) .
C60 C59 1.331(6) .
C61 C62 1.431(5) .
C62 C64 1.392(6) .
C62 C57 1.455(6) .
C59 C56 1.449(5) .
C56 C57 1.446(6) .
C56 C55 1.368(6) .
C57 C58 1.402(5) .
C58 C52 1.376(6) .
C53 C52 1.433(5) .
C53 C54 1.341(6) .
C52 C51 1.431(5) .
C51 C55 1.383(5) .
C51 C48 1.485(6) .
C54 C49 1.441(5) .
C49 C48 1.416(5) .
C49 C50 1.383(6) .
C48 C47 1.379(5) .
C47 C45 1.378(6) .
C44 C45 1.444(6) .
C45 C46 1.412(5) .
C46 C50 1.399(5) .
C134 C134 1.481(12) 2_875
C134 C133 1.552(9) .
C131 C131 1.531(15) 2_685
C131 C130 1.420(10) .
C133 C132 1.557(11) .
C130 C129 1.356(11) .
C143 C144 1.3900 .
C143 C142 1.3900 .
C144 C145 1.3900 .
C145 C146 1.3900 .
C146 C141 1.3900 .
C141 C142 1.3900 .
C165 C166 1.3900 .
C165 C164 1.3900 .
C166 C161 1.3900 .
C161 C162 1.3900 .
C162 C163 1.3900 .
C163 C164 1.3900 .
C136 C137 1.3900 .
C136 C135 1.3900 .
C137 C138 1.3900 .
C138 C139 1.3900 .
C139 C140 1.3900 .
C140 C135 1.3900 .
C168 C169 1.3900 .
C168 C167 1.3900 .
C169 C170 1.3900 .
C170 C171 1.3900 .
C171 C172 1.3900 .
C172 C167 1.3900 .
C159 C160 1.3439 .
C159 Cl19 1.7257 .
C159 Cl20 1.7262 .
C160 Cl21 1.7258 .
C153 C154 1.3441 .
C153 Cl10 1.7254 .
C153 Cl11 1.7261 .
C153 C1D 1.65(2) .
C154 Cl12 1.7246 .
Cl10 C1C 2.24(3) .
Cl10 C1D 1.43(3) .
Cl11 C1D 1.93(3) .
Cl11 C1E 1.72(2) .
C147 C148 1.3443 .
C147 Cl1 1.7263 .
C147 Cl2 1.7253 .
C148 Cl3 1.7261 .
C157 C158 1.3448 .
C157 Cl16 1.7254 .
C157 Cl17 1.7252 .
C158 Cl18 1.7241 .
C1M C1N 1.3439 .
C1M Cl6A 1.7262 .
C1M Cl7A 1.7253 .
C1N Cl8A 1.7249 .
C151 C152 1.3446 .
C151 Cl7 1.7246 .
C151 Cl8 1.7267 .
C152 Cl9 1.7246 .
C149 C150 1.3446 .
C149 Cl4 1.7257 .
C149 Cl5 1.7260 .
C150 Cl6 1.7245 .
C155 C156 1.3452 .
C155 Cl13 1.7255 .
C155 Cl14 1.7247 .
C156 Cl15 1.7252 .
C1A C1B 1.3447 .
C1A Cl1A 1.7255 .
C1A Cl1B 1.7258 .
C1B Cl1C 1.7243 .
C1C C1D 1.3955 .
C1C C1H 1.3952 .
C1D C1E 1.3944 .
C1E C1F 1.3949 .
C1F C1G 1.3951 .
C1G C1H 1.3938 .
